data_4131019
loop_
_publ_author_name
'Hau, Sam C. K.'
'Yeung, Margaret C.-L.'
'Yam, Vivian W.-W.'
'Mak, Thomas C. W.'

_publ_section_title
;
 Assembly of Heterometallic Silver(I)-Copper(I) Alkyl-1,3-diynyl Clusters
 via Inner-Core Expansion.
;
_journal_issue 41
_journal_name_full 'Journal of the American Chemical Society'
_journal_page_first 13732
_journal_page_last 13739
_journal_paper_doi 10.1021/jacs.6b08674
_journal_volume 138
_journal_year 2016
_chemical_formula_sum 'C178 H160 Ag10 Cu2 F12 P8'
_chemical_formula_weight 3980.60
_space_group_IT_number 2
_space_group_name_Hall '-P 1'
_space_group_name_H-M_alt 'P -1'
_symmetry_cell_setting triclinic
_symmetry_space_group_name_H-M 'P -1'
_atom_sites_solution_hydrogens geom
_atom_sites_solution_primary direct
_atom_sites_solution_secondary difmap
_audit_creation_method SHELXL-97
_cell_angle_alpha 112.706(2)
_cell_angle_beta 98.107(2)
_cell_angle_gamma 93.650(2)
_cell_formula_units_Z 1
_cell_length_a 15.5936(18)
_cell_length_b 16.7877(18)
_cell_length_c 17.1552(19)
_cell_measurement_reflns_used 9842
_cell_measurement_temperature 173(2)
_cell_measurement_theta_max 28.00
_cell_measurement_theta_min 2.41
_cell_volume 4067.0(8)
_computing_cell_refinement SAINT(Bruker,2001)
_computing_data_collection APEX2(Bruker,2003)
_computing_data_reduction APEX2(Bruker,2003)
_computing_molecular_graphics DIAMOND
_computing_publication_material 'SHELXL-97 (Sheldrick, 1997)'
_computing_structure_refinement 'SHELXL-97 (Sheldrick, 1997)'
_computing_structure_solution 'SHELXS-97 (Sheldrick, 1997)'
_diffrn_ambient_temperature 173(2)
_diffrn_measured_fraction_theta_full 0.975
_diffrn_measured_fraction_theta_max 0.975
_diffrn_measurement_device_type 'Bruker APEX II CCD diffractometer'
_diffrn_measurement_method '\f and \w scan'
_diffrn_radiation_monochromator graphite
_diffrn_radiation_source 'fine-focus sealed tube'
_diffrn_radiation_type MoK\a
_diffrn_radiation_wavelength 0.71073
_diffrn_reflns_av_R_equivalents 0.0840
_diffrn_reflns_av_sigmaI/netI 0.0855
_diffrn_reflns_limit_h_max 18
_diffrn_reflns_limit_h_min -18
_diffrn_reflns_limit_k_max 20
_diffrn_reflns_limit_k_min -20
_diffrn_reflns_limit_l_max 20
_diffrn_reflns_limit_l_min -20
_diffrn_reflns_number 51534
_diffrn_reflns_theta_full 25.25
_diffrn_reflns_theta_max 25.25
_diffrn_reflns_theta_min 1.31
_exptl_absorpt_coefficient_mu 1.574
_exptl_absorpt_correction_T_max 0.7437
_exptl_absorpt_correction_T_min 0.5717
_exptl_absorpt_correction_type multi-scan
_exptl_crystal_colour yellow
_exptl_crystal_density_diffrn 1.625
_exptl_crystal_density_method 'not measured'
_exptl_crystal_description block
_exptl_crystal_F_000 1984
_exptl_crystal_size_max 0.40
_exptl_crystal_size_mid 0.30
_exptl_crystal_size_min 0.20
_refine_diff_density_max 1.925
_refine_diff_density_min -1.749
_refine_diff_density_rms 0.274
_refine_ls_extinction_method none
_refine_ls_goodness_of_fit_ref 1.083
_refine_ls_hydrogen_treatment constr
_refine_ls_matrix_type full
_refine_ls_number_parameters 955
_refine_ls_number_reflns 14360
_refine_ls_number_restraints 109
_refine_ls_restrained_S_all 1.095
_refine_ls_R_factor_all 0.1180
_refine_ls_R_factor_gt 0.1016
_refine_ls_shift/su_max 0.001
_refine_ls_shift/su_mean 0.000
_refine_ls_structure_factor_coef Fsqd
_refine_ls_weighting_details 'calc w=1/[\s^2^(Fo^2^)+(0.1959P)^2^+12.3017P] where P=(Fo^2^+2Fc^2^)/3'
_refine_ls_weighting_scheme calc
_refine_ls_wR_factor_gt 0.2574
_refine_ls_wR_factor_ref 0.2867
_reflns_number_gt 11395
_reflns_number_total 14360
_reflns_threshold_expression >2sigma(I)
_cod_data_source_file ja6b08674_si_002.cif
_cod_data_source_block 7
_cod_depositor_comments
;
The following automatic conversions were performed:

data item '_symmetry_cell_setting' value 'Triclinic' was changed to
'triclinic' in accordance with the
/home/saulius/struct/COD-crude-data/automatic-downloads/DataCite-retrospective/ACS/depositions/lib/dictionaries/cif_core.dic
dictionary named 'cif_core.dic' version 2.4.2 last updated on
2011-04-26.

Automatic conversion script
Id: cif_fix_values 6909 2019-04-08 15:41:33Z antanas 
;
_cod_original_sg_symbol_H-M 'P-1   '
_cod_database_code 4131019

loop_
_symmetry_equiv_pos_as_xyz
'x, y, z'
'-x, -y, -z'

loop_
_atom_site_label
_atom_site_type_symbol
_atom_site_fract_x
_atom_site_fract_y
_atom_site_fract_z
_atom_site_U_iso_or_equiv
_atom_site_adp_type
_atom_site_occupancy
_atom_site_symmetry_multiplicity
_atom_site_calc_flag
_atom_site_refinement_flags
Cu1 Cu 0.30399(6) 0.99126(5) 0.49728(6) 0.0240(2) Uani 1 1 d .
Ag1 Ag 0.34604(6) 1.10488(5) 0.65922(4) 0.0499(3) Uani 1 1 d .
Ag2 Ag 0.34866(6) 0.83257(5) 0.43705(5) 0.0513(3) Uani 1 1 d .
Ag3 Ag 0.24980(4) 1.04766(4) 0.37465(4) 0.0334(2) Uani 1 1 d .
Ag4 Ag 0.44679(7) 1.11728(6) 0.50795(6) 0.0438(3) Uani 0.85 1 d P
Ag4' Ag 0.4921(5) 1.0918(3) 0.4782(3) 0.0457(13) Uani 0.15 1 d P
Ag5 Ag 0.45277(7) 0.95210(6) 0.37194(6) 0.0678(3) Uani 1 1 d .
P1 P 0.35705(15) 1.15010(14) 0.81082(13) 0.0321(5) Uani 1 1 d .
P2 P 0.32457(15) 0.68478(13) 0.42681(14) 0.0323(5) Uani 1 1 d .
P3 P 0.11661(13) 1.07407(13) 0.30468(13) 0.0287(4) Uani 1 1 d .
C1 C 0.3574(5) 0.9494(5) 0.5820(5) 0.0299(17) Uani 1 1 d .
C2 C 0.3742(5) 0.9137(5) 0.6329(5) 0.0301(17) Uani 1 1 d .
C3 C 0.3912(6) 0.8757(5) 0.6889(6) 0.0346(19) Uani 1 1 d .
C4 C 0.4025(7) 0.8432(6) 0.7412(6) 0.046(2) Uani 1 1 d .
C5 C 0.4149(11) 0.8022(8) 0.8018(8) 0.075(4) Uani 1 1 d .
H5A H 0.3564 0.7952 0.8177 0.090 Uiso 1 1 calc R
C6 C 0.4763(10) 0.8621(10) 0.8863(8) 0.079(4) Uani 1 1 d .
H6A H 0.4547 0.9186 0.9097 0.119 Uiso 1 1 calc R
H6B H 0.5353 0.8703 0.8749 0.119 Uiso 1 1 calc R
H6C H 0.4777 0.8352 0.9280 0.119 Uiso 1 1 calc R
C7 C 0.4382(14) 0.7140(12) 0.7628(13) 0.109(6) Uani 1 1 d U
H7A H 0.3953 0.6798 0.7109 0.163 Uiso 1 1 calc R
H7B H 0.4386 0.6863 0.8038 0.163 Uiso 1 1 calc R
H7C H 0.4963 0.7169 0.7478 0.163 Uiso 1 1 calc R
C8 C 0.2506(6) 0.9050(5) 0.3799(5) 0.0319(18) Uani 1 1 d .
C9 C 0.2054(6) 0.8559(5) 0.3127(6) 0.0334(18) Uani 1 1 d .
C10 C 0.1488(7) 0.8059(6) 0.2386(6) 0.045(2) Uani 1 1 d .
C11 C 0.0958(8) 0.7640(7) 0.1757(7) 0.057(3) Uani 1 1 d .
C12 C 0.0289(10) 0.7171(7) 0.0965(8) 0.072(4) Uani 1 1 d .
H12A H 0.0490 0.7301 0.0494 0.086 Uiso 1 1 calc R
C13 C 0.0209(12) 0.6193(10) 0.0690(11) 0.093(5) Uani 1 1 d U
H13A H 0.0781 0.5997 0.0609 0.140 Uiso 1 1 calc R
H13B H -0.0208 0.5909 0.0149 0.140 Uiso 1 1 calc R
H13C H 0.0003 0.6040 0.1135 0.140 Uiso 1 1 calc R
C14 C -0.0584(11) 0.7515(11) 0.1077(12) 0.099(5) Uani 1 1 d U
H14A H -0.0503 0.8148 0.1256 0.148 Uiso 1 1 calc R
H14B H -0.0817 0.7373 0.1516 0.148 Uiso 1 1 calc R
H14C H -0.0996 0.7246 0.0530 0.148 Uiso 1 1 calc R
C15 C 0.2775(6) 1.1155(6) 0.5344(5) 0.0340(19) Uani 1 1 d .
C16 C 0.2393(6) 1.1783(5) 0.5624(5) 0.0312(17) Uani 1 1 d .
C17 C 0.1917(6) 1.2473(6) 0.5937(6) 0.040(2) Uani 1 1 d .
C18 C 0.1478(7) 1.3041(6) 0.6220(6) 0.047(2) Uani 1 1 d .
C19 C 0.0874(8) 1.3685(7) 0.6553(7) 0.065(4) Uani 1 1 d .
H19A H 0.1221 1.4187 0.7059 0.079 Uiso 1 1 calc R
C20 C 0.0516(10) 1.4038(9) 0.5904(10) 0.083(4) Uani 1 1 d .
H20A H 0.1001 1.4287 0.5728 0.125 Uiso 1 1 calc R
H20B H 0.0153 1.4492 0.6163 0.125 Uiso 1 1 calc R
H20C H 0.0161 1.3566 0.5401 0.125 Uiso 1 1 calc R
C21 C 0.0170(13) 1.3310(12) 0.6879(12) 0.102(5) Uani 1 1 d U
H21A H 0.0439 1.3092 0.7296 0.153 Uiso 1 1 calc R
H21B H -0.0202 1.2831 0.6396 0.153 Uiso 1 1 calc R
H21C H -0.0185 1.3764 0.7155 0.153 Uiso 1 1 calc R
C22 C 0.4084(5) 1.0684(6) 0.3665(6) 0.0365(19) Uani 1 1 d .
C23 C 0.3794(5) 1.1026(5) 0.3194(5) 0.0317(18) Uani 1 1 d .
C24 C 0.3533(6) 1.1449(6) 0.2667(6) 0.037(2) Uani 1 1 d .
C25 C 0.3293(6) 1.1823(6) 0.2222(7) 0.044(2) Uani 1 1 d .
C26 C 0.3033(8) 1.2309(7) 0.1706(7) 0.054(3) Uani 1 1 d .
H26A H 0.3451 1.2238 0.1299 0.065 Uiso 1 1 calc R
C27 C 0.2129(8) 1.1952(10) 0.1176(8) 0.069(3) Uani 1 1 d .
H27A H 0.2112 1.1332 0.0818 0.103 Uiso 1 1 calc R
H27B H 0.1987 1.2267 0.0808 0.103 Uiso 1 1 calc R
H27C H 0.1703 1.2025 0.1559 0.103 Uiso 1 1 calc R
C28 C 0.3113(11) 1.3274(8) 0.2278(10) 0.081(4) Uani 1 1 d .
H28A H 0.3709 1.3474 0.2605 0.122 Uiso 1 1 calc R
H28B H 0.2700 1.3366 0.2676 0.122 Uiso 1 1 calc R
H28C H 0.2982 1.3603 0.1921 0.122 Uiso 1 1 calc R
C29 C 0.4878(6) 0.8288(6) 0.3624(6) 0.039(2) Uani 1 1 d .
C30 C 0.5008(7) 0.7575(7) 0.3160(8) 0.054(3) Uani 1 1 d .
C31 C 0.5177(11) 0.6781(9) 0.2657(11) 0.083(4) Uani 1 1 d U
C32 C 0.5428(13) 0.6104(12) 0.2329(13) 0.102(5) Uani 1 1 d U
C33 C 0.5739(16) 0.5191(16) 0.1851(16) 0.133(8) Uani 1 1 d DU
H33A H 0.6021 0.5210 0.1369 0.160 Uiso 1 1 calc R
C34 C 0.4993(15) 0.4568(13) 0.1512(14) 0.120(6) Uani 1 1 d U
H34A H 0.5164 0.3993 0.1206 0.180 Uiso 1 1 calc R
H34B H 0.4589 0.4719 0.1113 0.180 Uiso 1 1 calc R
H34C H 0.4704 0.4557 0.1980 0.180 Uiso 1 1 calc R
C35 C 0.6425(18) 0.5060(19) 0.2513(18) 0.167(10) Uani 1 1 d DU
H35A H 0.6644 0.4501 0.2243 0.251 Uiso 1 1 calc R
H35B H 0.6158 0.5062 0.2998 0.251 Uiso 1 1 calc R
H35C H 0.6911 0.5533 0.2720 0.251 Uiso 1 1 calc R
C36 C 0.4712(7) 1.1688(6) 0.8611(6) 0.041(2) Uani 1 1 d .
C37 C 0.5172(7) 1.0963(7) 0.8419(7) 0.052(3) Uani 1 1 d .
H37A H 0.4867 1.0395 0.8097 0.063 Uiso 1 1 calc R
C38 C 0.6066(8) 1.1067(8) 0.8692(10) 0.085(5) Uani 1 1 d .
H38A H 0.6384 1.0583 0.8508 0.101 Uiso 1 1 calc R
C39 C 0.6473(11) 1.1853(11) 0.9215(12) 0.097(5) Uani 1 1 d U
H39A H 0.7065 1.1905 0.9475 0.116 Uiso 1 1 calc R
C40 C 0.6058(10) 1.2615(10) 0.9398(12) 0.095(5) Uani 1 1 d U
H40A H 0.6375 1.3179 0.9710 0.114 Uiso 1 1 calc R
C41 C 0.5163(8) 1.2496(8) 0.9100(9) 0.073(4) Uani 1 1 d .
H41A H 0.4856 1.2990 0.9240 0.088 Uiso 1 1 calc R
C42 C 0.3068(6) 1.0674(6) 0.8398(6) 0.0349(18) Uani 1 1 d .
C43 C 0.3317(7) 1.0629(7) 0.9190(6) 0.047(2) Uani 1 1 d .
H43A H 0.3760 1.1053 0.9609 0.057 Uiso 1 1 calc R
C44 C 0.2929(9) 0.9977(8) 0.9375(8) 0.063(3) Uani 1 1 d .
H44A H 0.3098 0.9951 0.9918 0.076 Uiso 1 1 calc R
C45 C 0.2275(9) 0.9347(7) 0.8742(10) 0.071(4) Uani 1 1 d .
H45A H 0.2008 0.8891 0.8860 0.085 Uiso 1 1 calc R
C46 C 0.2028(7) 0.9387(7) 0.7981(8) 0.054(3) Uani 1 1 d .
H46A H 0.1588 0.8960 0.7561 0.065 Uiso 1 1 calc R
C47 C 0.2418(6) 1.0060(7) 0.7800(7) 0.048(2) Uani 1 1 d .
H47A H 0.2232 1.0092 0.7262 0.058 Uiso 1 1 calc R
C48 C 0.3141(6) 1.2510(5) 0.8668(6) 0.0355(19) Uani 1 1 d .
C49 C 0.2836(7) 1.2972(6) 0.8193(6) 0.049(2) Uani 1 1 d .
H49A H 0.2852 1.2760 0.7596 0.058 Uiso 1 1 calc R
C50 C 0.2504(8) 1.3759(7) 0.8601(7) 0.057(3) Uani 1 1 d .
H50A H 0.2277 1.4066 0.8271 0.069 Uiso 1 1 calc R
C51 C 0.2505(8) 1.4090(7) 0.9470(7) 0.056(3) Uani 1 1 d .
H51A H 0.2315 1.4640 0.9747 0.067 Uiso 1 1 calc R
C52 C 0.2781(8) 1.3623(7) 0.9929(7) 0.060(3) Uani 1 1 d .
H52A H 0.2744 1.3825 1.0521 0.072 Uiso 1 1 calc R
C53 C 0.3121(7) 1.2840(7) 0.9526(6) 0.049(2) Uani 1 1 d .
H53A H 0.3342 1.2535 0.9859 0.058 Uiso 1 1 calc R
C54 C 0.2623(6) 0.6693(6) 0.5037(6) 0.040(2) Uani 1 1 d .
C55 C 0.2034(7) 0.7261(7) 0.5340(7) 0.055(3) Uani 1 1 d .
H55A H 0.1956 0.7716 0.5148 0.065 Uiso 1 1 calc R
C56 C 0.1551(8) 0.7167(9) 0.5932(8) 0.068(3) Uani 1 1 d .
H56A H 0.1139 0.7555 0.6137 0.082 Uiso 1 1 calc R
C57 C 0.1670(9) 0.6512(11) 0.6219(8) 0.077(4) Uani 1 1 d .
H57A H 0.1337 0.6446 0.6619 0.092 Uiso 1 1 calc R
C58 C 0.2268(10) 0.5960(10) 0.5927(9) 0.076(4) Uani 1 1 d .
H58A H 0.2350 0.5509 0.6125 0.091 Uiso 1 1 calc R
C59 C 0.2760(8) 0.6053(8) 0.5339(8) 0.059(3) Uani 1 1 d .
H59A H 0.3186 0.5676 0.5148 0.070 Uiso 1 1 calc R
C60 C 0.4256(6) 0.6413(5) 0.4440(5) 0.0319(17) Uani 1 1 d .
C61 C 0.4884(6) 0.6918(6) 0.5135(6) 0.041(2) Uani 1 1 d .
H61A H 0.4768 0.7468 0.5517 0.050 Uiso 1 1 calc R
C62 C 0.5684(7) 0.6640(7) 0.5289(7) 0.054(3) Uani 1 1 d .
H62A H 0.6123 0.7005 0.5758 0.064 Uiso 1 1 calc R
C63 C 0.5832(9) 0.5823(9) 0.4748(11) 0.087(5) Uani 1 1 d .
H63A H 0.6383 0.5632 0.4838 0.105 Uiso 1 1 calc R
C64 C 0.5202(10) 0.5295(9) 0.4095(11) 0.093(6) Uani 1 1 d .
H64A H 0.5297 0.4717 0.3763 0.111 Uiso 1 1 calc R
C65 C 0.4421(8) 0.5581(7) 0.3901(8) 0.066(3) Uani 1 1 d .
H65A H 0.4001 0.5221 0.3412 0.080 Uiso 1 1 calc R
C66 C 0.2629(6) 0.6097(5) 0.3221(6) 0.038(2) Uani 1 1 d .
C67 C 0.2023(8) 0.5418(7) 0.3112(7) 0.056(3) Uani 1 1 d .
H67A H 0.1931 0.5292 0.3591 0.067 Uiso 1 1 calc R
C68 C 0.1543(8) 0.4912(6) 0.2297(8) 0.057(3) Uani 1 1 d .
H68A H 0.1106 0.4457 0.2229 0.069 Uiso 1 1 calc R
C69 C 0.1690(8) 0.5059(7) 0.1601(7) 0.057(3) Uani 1 1 d .
H69A H 0.1371 0.4705 0.1045 0.069 Uiso 1 1 calc R
C70 C 0.2311(10) 0.5731(10) 0.1719(8) 0.083(4) Uani 1 1 d .
H70A H 0.2430 0.5832 0.1234 0.100 Uiso 1 1 calc R
C71 C 0.2773(8) 0.6271(8) 0.2535(7) 0.060(3) Uani 1 1 d .
H71A H 0.3180 0.6752 0.2610 0.071 Uiso 1 1 calc R
C72 C 0.1084(6) 1.1851(6) 0.3171(6) 0.0362(19) Uani 1 1 d .
C73 C 0.1666(7) 1.2515(6) 0.3839(6) 0.046(2) Uani 1 1 d .
H73A H 0.2122 1.2362 0.4164 0.055 Uiso 1 1 calc R
C74 C 0.1590(9) 1.3398(7) 0.4038(10) 0.070(4) Uani 1 1 d .
H74A H 0.1981 1.3843 0.4497 0.084 Uiso 1 1 calc R
C75 C 0.0924(11) 1.3601(9) 0.3543(12) 0.085(5) Uani 1 1 d .
H75A H 0.0850 1.4195 0.3683 0.102 Uiso 1 1 calc R
C76 C 0.0361(9) 1.2956(9) 0.2846(10) 0.070(4) Uani 1 1 d .
H76A H -0.0068 1.3119 0.2503 0.084 Uiso 1 1 calc R
C77 C 0.0424(7) 1.2075(8) 0.2649(7) 0.051(3) Uani 1 1 d .
H77A H 0.0039 1.1635 0.2180 0.062 Uiso 1 1 calc R
C78 C 0.0271(5) 1.0485(5) 0.3517(6) 0.0328(18) Uani 1 1 d .
C79 C -0.0078(7) 0.9629(6) 0.3285(6) 0.044(2) Uani 1 1 d .
H79A H 0.0106 0.9177 0.2829 0.052 Uiso 1 1 calc R
C80 C -0.0701(7) 0.9423(7) 0.3717(7) 0.051(2) Uani 1 1 d .
H80A H -0.0949 0.8836 0.3545 0.061 Uiso 1 1 calc R
C81 C -0.0951(7) 1.0072(8) 0.4386(7) 0.052(3) Uani 1 1 d .
H81A H -0.1359 0.9934 0.4692 0.063 Uiso 1 1 calc R
C82 C -0.0614(7) 1.0914(8) 0.4614(7) 0.054(3) Uani 1 1 d .
H82A H -0.0799 1.1358 0.5076 0.065 Uiso 1 1 calc R
C83 C -0.0015(6) 1.1144(7) 0.4196(6) 0.043(2) Uani 1 1 d .
H83A H 0.0203 1.1739 0.4362 0.051 Uiso 1 1 calc R
C84 C 0.0867(6) 1.0059(5) 0.1905(5) 0.0323(18) Uani 1 1 d .
C85 C 0.0019(7) 0.9891(7) 0.1454(6) 0.053(3) Uani 1 1 d .
H85A H -0.0439 1.0135 0.1743 0.063 Uiso 1 1 calc R
C86 C -0.0161(11) 0.9368(10) 0.0583(9) 0.085(5) Uani 1 1 d .
H86A H -0.0740 0.9271 0.0274 0.102 Uiso 1 1 calc R
C87 C 0.0490(10) 0.8986(8) 0.0158(7) 0.064(3) Uani 1 1 d .
H87A H 0.0359 0.8621 -0.0437 0.077 Uiso 1 1 calc R
C88 C 0.1323(9) 0.9137(8) 0.0600(7) 0.061(3) Uani 1 1 d .
H88A H 0.1771 0.8868 0.0311 0.073 Uiso 1 1 calc R
C89 C 0.1522(7) 0.9676(7) 0.1462(6) 0.043(2) Uani 1 1 d .
H89A H 0.2109 0.9788 0.1757 0.052 Uiso 1 1 calc R
P4 P -0.1475(4) 1.3692(3) 0.1261(3) 0.1023(15) Uani 1 1 d U
F1 F -0.1102(9) 1.4148(7) 0.2263(7) 0.121(3) Uani 1 1 d U
F2 F -0.0489(8) 1.3558(8) 0.1155(7) 0.122(3) Uani 1 1 d U
F3 F -0.1778(9) 1.3246(10) 0.0253(8) 0.154(5) Uani 1 1 d U
F4 F -0.1268(12) 1.4610(9) 0.1224(10) 0.166(5) Uani 1 1 d U
F5 F -0.1552(12) 1.2784(10) 0.1341(12) 0.184(6) Uani 1 1 d U
F6 F -0.2388(15) 1.3914(15) 0.1316(15) 0.229(9) Uani 1 1 d U

loop_
_atom_site_aniso_label
_atom_site_aniso_U_11
_atom_site_aniso_U_22
_atom_site_aniso_U_33
_atom_site_aniso_U_23
_atom_site_aniso_U_13
_atom_site_aniso_U_12
Cu1 0.0286(5) 0.0189(4) 0.0216(5) 0.0061(4) 0.0009(4) 0.0030(3)
Ag1 0.0819(6) 0.0384(4) 0.0220(4) 0.0066(3) 0.0052(3) -0.0001(4)
Ag2 0.0668(6) 0.0289(4) 0.0559(5) 0.0145(3) 0.0048(4) 0.0199(3)
Ag3 0.0321(4) 0.0365(4) 0.0353(4) 0.0198(3) 0.0007(3) 0.0072(3)
Ag4 0.0547(6) 0.0363(5) 0.0390(5) 0.0192(4) -0.0034(4) -0.0049(4)
Ag4' 0.071(4) 0.027(2) 0.031(3) 0.015(2) -0.016(3) -0.017(2)
Ag5 0.1101(8) 0.0718(6) 0.0584(5) 0.0472(5) 0.0460(5) 0.0639(6)
P1 0.0403(13) 0.0309(11) 0.0223(10) 0.0077(8) 0.0045(8) 0.0058(9)
P2 0.0371(12) 0.0233(10) 0.0336(11) 0.0071(8) 0.0073(9) 0.0092(8)
P3 0.0262(11) 0.0325(11) 0.0311(10) 0.0165(9) 0.0047(8) 0.0063(8)
C1 0.035(5) 0.026(4) 0.031(4) 0.014(3) 0.001(3) 0.006(3)
C2 0.032(5) 0.020(4) 0.030(4) 0.002(3) 0.003(3) 0.001(3)
C3 0.039(5) 0.024(4) 0.036(4) 0.008(4) 0.003(4) 0.005(3)
C4 0.060(7) 0.034(5) 0.041(5) 0.016(4) 0.000(4) -0.004(4)
C5 0.117(12) 0.060(7) 0.058(7) 0.037(6) 0.010(7) 0.012(7)
C6 0.096(11) 0.102(11) 0.051(7) 0.046(7) 0.000(7) 0.023(8)
C7 0.132(10) 0.100(9) 0.112(9) 0.064(7) 0.012(7) 0.018(7)
C8 0.036(5) 0.030(4) 0.027(4) 0.010(3) 0.001(3) 0.003(3)
C9 0.037(5) 0.028(4) 0.040(5) 0.017(4) 0.008(4) 0.008(3)
C10 0.054(6) 0.023(4) 0.045(5) 0.004(4) 0.000(5) -0.003(4)
C11 0.068(7) 0.046(6) 0.046(6) 0.018(5) -0.015(5) -0.009(5)
C12 0.095(10) 0.045(6) 0.055(7) 0.015(5) -0.023(6) -0.022(6)
C13 0.103(8) 0.072(7) 0.089(8) 0.029(6) -0.019(7) -0.009(6)
C14 0.089(8) 0.093(8) 0.108(9) 0.045(7) -0.010(7) -0.002(7)
C15 0.037(5) 0.041(5) 0.032(4) 0.022(4) 0.008(3) 0.003(4)
C16 0.034(5) 0.023(4) 0.037(4) 0.013(3) 0.004(3) 0.007(3)
C17 0.050(6) 0.030(4) 0.038(5) 0.014(4) -0.003(4) 0.008(4)
C18 0.052(6) 0.042(5) 0.041(5) 0.011(4) -0.002(4) 0.024(5)
C19 0.072(8) 0.044(6) 0.055(7) -0.006(5) -0.006(6) 0.036(6)
C20 0.090(10) 0.065(8) 0.108(11) 0.038(8) 0.027(8) 0.055(8)
C21 0.114(9) 0.097(8) 0.106(9) 0.041(7) 0.045(7) 0.040(7)
C22 0.021(4) 0.046(5) 0.052(5) 0.028(4) 0.007(4) 0.011(3)
C23 0.029(4) 0.030(4) 0.033(4) 0.010(3) 0.003(3) -0.003(3)
C24 0.040(5) 0.035(4) 0.039(5) 0.021(4) -0.003(4) -0.001(4)
C25 0.041(6) 0.040(5) 0.050(5) 0.021(4) -0.007(4) 0.000(4)
C26 0.069(8) 0.060(6) 0.045(6) 0.030(5) 0.013(5) 0.016(5)
C27 0.053(7) 0.114(11) 0.058(7) 0.056(8) 0.004(5) 0.014(7)
C28 0.116(12) 0.048(7) 0.083(9) 0.032(7) 0.000(8) 0.029(7)
C29 0.039(5) 0.033(5) 0.050(5) 0.022(4) 0.007(4) 0.001(4)
C30 0.047(6) 0.050(6) 0.087(8) 0.043(6) 0.033(6) 0.019(5)
C31 0.107(8) 0.056(6) 0.112(8) 0.044(6) 0.063(7) 0.016(6)
C32 0.117(9) 0.085(8) 0.114(9) 0.039(7) 0.053(7) 0.019(7)
C33 0.134(11) 0.127(11) 0.146(11) 0.062(8) 0.027(8) 0.012(8)
C34 0.130(10) 0.110(9) 0.114(10) 0.044(8) 0.006(8) 0.008(8)
C35 0.164(13) 0.164(13) 0.174(13) 0.067(9) 0.031(9) 0.024(9)
C36 0.047(6) 0.030(4) 0.039(5) 0.005(4) 0.012(4) 0.005(4)
C37 0.048(6) 0.040(5) 0.053(6) 0.003(4) 0.002(5) 0.012(4)
C38 0.047(7) 0.054(7) 0.100(10) -0.020(7) -0.008(7) 0.017(5)
C39 0.065(7) 0.080(8) 0.119(9) 0.017(7) -0.001(7) 0.010(6)
C40 0.067(7) 0.071(7) 0.115(9) 0.009(6) 0.003(7) 0.008(6)
C41 0.035(6) 0.059(7) 0.094(10) -0.001(7) 0.004(6) -0.002(5)
C42 0.038(5) 0.035(4) 0.036(4) 0.016(4) 0.013(4) 0.009(4)
C43 0.056(6) 0.049(6) 0.037(5) 0.020(4) 0.005(4) 0.004(5)
C44 0.078(9) 0.076(8) 0.066(7) 0.051(7) 0.032(6) 0.029(7)
C45 0.086(10) 0.038(6) 0.098(10) 0.023(6) 0.053(8) 0.008(6)
C46 0.047(6) 0.052(6) 0.061(7) 0.018(5) 0.021(5) 0.001(5)
C47 0.032(5) 0.055(6) 0.047(6) 0.009(5) 0.006(4) 0.009(4)
C48 0.043(5) 0.026(4) 0.035(4) 0.010(3) 0.003(4) 0.006(3)
C49 0.067(7) 0.047(5) 0.021(4) 0.007(4) -0.003(4) 0.006(5)
C50 0.079(8) 0.043(6) 0.057(7) 0.027(5) 0.007(6) 0.023(5)
C51 0.080(8) 0.034(5) 0.049(6) 0.011(4) 0.008(5) 0.018(5)
C52 0.076(8) 0.055(6) 0.046(6) 0.014(5) 0.015(5) 0.025(6)
C53 0.067(7) 0.049(6) 0.030(5) 0.016(4) 0.006(4) 0.021(5)
C54 0.046(6) 0.033(4) 0.038(5) 0.009(4) 0.009(4) 0.004(4)
C55 0.054(7) 0.051(6) 0.052(6) 0.011(5) 0.015(5) 0.017(5)
C56 0.058(8) 0.074(8) 0.061(7) 0.009(6) 0.022(6) 0.016(6)
C57 0.061(9) 0.120(12) 0.060(8) 0.040(8) 0.032(6) 0.019(8)
C58 0.076(9) 0.108(11) 0.085(9) 0.071(9) 0.037(7) 0.028(8)
C59 0.063(7) 0.062(7) 0.069(7) 0.038(6) 0.026(6) 0.022(5)
C60 0.039(5) 0.022(4) 0.035(4) 0.011(3) 0.006(4) 0.007(3)
C61 0.048(6) 0.032(4) 0.043(5) 0.013(4) 0.009(4) 0.009(4)
C62 0.042(6) 0.046(6) 0.061(7) 0.016(5) -0.013(5) 0.013(4)
C63 0.069(9) 0.059(7) 0.115(12) 0.022(8) -0.019(8) 0.038(7)
C64 0.070(9) 0.049(7) 0.122(13) -0.001(8) -0.009(8) 0.035(6)
C65 0.050(7) 0.048(6) 0.073(8) -0.002(6) -0.004(6) 0.020(5)
C66 0.043(5) 0.028(4) 0.034(5) 0.004(4) 0.004(4) 0.007(4)
C67 0.073(8) 0.040(5) 0.046(6) 0.013(5) -0.002(5) -0.002(5)
C68 0.053(7) 0.032(5) 0.072(8) 0.011(5) -0.002(5) -0.006(4)
C69 0.055(7) 0.044(6) 0.050(6) 0.002(5) -0.012(5) 0.002(5)
C70 0.086(10) 0.102(11) 0.035(6) 0.009(6) -0.005(6) -0.020(8)
C71 0.060(7) 0.062(7) 0.036(5) 0.002(5) 0.009(5) -0.019(5)
C72 0.035(5) 0.039(5) 0.044(5) 0.023(4) 0.016(4) 0.010(4)
C73 0.054(6) 0.037(5) 0.047(5) 0.015(4) 0.016(5) 0.001(4)
C74 0.076(9) 0.035(6) 0.102(10) 0.022(6) 0.043(8) 0.005(5)
C75 0.103(12) 0.062(8) 0.144(15) 0.073(10) 0.084(11) 0.043(8)
C76 0.072(9) 0.076(9) 0.106(11) 0.070(9) 0.045(8) 0.040(7)
C77 0.044(6) 0.070(7) 0.062(6) 0.045(6) 0.020(5) 0.023(5)
C78 0.029(4) 0.037(4) 0.039(5) 0.021(4) 0.007(3) 0.009(3)
C79 0.044(6) 0.046(5) 0.044(5) 0.019(4) 0.012(4) 0.007(4)
C80 0.042(6) 0.059(6) 0.060(7) 0.035(5) 0.005(5) -0.002(5)
C81 0.032(5) 0.086(8) 0.058(6) 0.048(6) 0.011(4) 0.006(5)
C82 0.048(6) 0.074(7) 0.060(7) 0.040(6) 0.026(5) 0.027(5)
C83 0.036(5) 0.048(5) 0.047(5) 0.019(4) 0.014(4) 0.015(4)
C84 0.038(5) 0.033(4) 0.027(4) 0.016(3) 0.000(3) 0.006(3)
C85 0.049(6) 0.066(7) 0.035(5) 0.018(5) -0.005(4) -0.002(5)
C86 0.097(11) 0.082(9) 0.054(8) 0.022(7) -0.031(7) -0.006(8)
C87 0.098(10) 0.054(7) 0.030(5) 0.006(5) 0.006(6) 0.011(6)
C88 0.079(9) 0.068(7) 0.038(6) 0.018(5) 0.027(6) 0.012(6)
C89 0.043(5) 0.053(6) 0.042(5) 0.025(4) 0.012(4) 0.016(4)
P4 0.129(4) 0.080(3) 0.079(3) 0.017(2) -0.006(3) 0.033(3)
F1 0.159(8) 0.093(6) 0.100(6) 0.028(5) 0.015(6) 0.033(5)
F2 0.105(7) 0.141(7) 0.113(6) 0.046(6) 0.005(5) 0.023(5)
F3 0.123(8) 0.175(9) 0.119(7) 0.022(6) 0.002(6) -0.012(7)
F4 0.216(10) 0.135(8) 0.162(9) 0.083(7) 0.004(7) 0.046(7)
F5 0.202(10) 0.132(8) 0.209(10) 0.063(7) 0.036(8) -0.016(7)
F6 0.199(11) 0.241(12) 0.237(12) 0.077(9) 0.046(9) 0.055(9)

loop_
_atom_type_symbol
_atom_type_description
_atom_type_scat_dispersion_real
_atom_type_scat_dispersion_imag
_atom_type_scat_source
C C 0.0033 0.0016 'International Tables Vol C Tables 4.2.6.8 and 6.1.1.4'
H H 0.0000 0.0000 'International Tables Vol C Tables 4.2.6.8 and 6.1.1.4'
Cu Cu 0.3201 1.2651 'International Tables Vol C Tables 4.2.6.8 and 6.1.1.4'
Ag Ag -0.8971 1.1015 'International Tables Vol C Tables 4.2.6.8 and 6.1.1.4'
P P 0.1023 0.0942 'International Tables Vol C Tables 4.2.6.8 and 6.1.1.4'
F F 0.0171 0.0103 'International Tables Vol C Tables 4.2.6.8 and 6.1.1.4'

loop_
_geom_angle_atom_site_label_1
_geom_angle_atom_site_label_2
_geom_angle_atom_site_label_3
_geom_angle
_geom_angle_site_symmetry_1
_geom_angle_site_symmetry_3
C1 Cu1 C8 119.0(3) . .
C1 Cu1 C15 120.4(3) . .
C8 Cu1 C15 119.0(3) . .
C1 Cu1 Ag2 63.3(2) . .
C8 Cu1 Ag2 59.0(2) . .
C15 Cu1 Ag2 173.6(2) . .
C1 Cu1 Ag1 62.5(2) . .
C8 Cu1 Ag1 169.7(3) . .
C15 Cu1 Ag1 58.0(2) . .
Ag2 Cu1 Ag1 125.18(4) . .
C1 Cu1 Ag3 172.9(3) . .
C8 Cu1 Ag3 60.7(2) . .
C15 Cu1 Ag3 62.1(2) . .
Ag2 Cu1 Ag3 113.55(4) . .
Ag1 Cu1 Ag3 119.27(4) . .
C1 Cu1 Ag4 100.1(2) . .
C8 Cu1 Ag4 116.3(3) . .
C15 Cu1 Ag4 64.7(2) . .
Ag2 Cu1 Ag4 110.22(5) . .
Ag1 Cu1 Ag4 72.22(4) . .
Ag3 Cu1 Ag4 74.74(3) . .
C15 Ag1 P1 147.1(2) . .
C15 Ag1 C1 92.1(3) . .
P1 Ag1 C1 114.14(19) . .
C15 Ag1 Cu1 47.4(2) . .
P1 Ag1 Cu1 154.18(7) . .
C1 Ag1 Cu1 44.76(18) . .
C15 Ag1 Ag4 55.4(2) . .
P1 Ag1 Ag4 144.26(7) . .
C1 Ag1 Ag4 80.8(2) . .
Cu1 Ag1 Ag4 57.53(3) . .
C8 Ag2 P2 127.1(2) . .
C8 Ag2 C1 89.5(3) . .
P2 Ag2 C1 116.08(19) . .
C8 Ag2 Cu1 46.64(19) . .
P2 Ag2 Cu1 147.22(7) . .
C1 Ag2 Cu1 44.74(17) . .
C8 Ag2 Ag4' 121.9(2) . 2_676
P2 Ag2 Ag4' 110.96(12) . 2_676
C1 Ag2 Ag4' 63.8(3) . 2_676
Cu1 Ag2 Ag4' 85.34(14) . 2_676
C8 Ag2 C29 105.9(3) . .
P2 Ag2 C29 102.0(2) . .
C1 Ag2 C29 116.9(3) . .
Cu1 Ag2 C29 110.62(19) . .
Ag4' Ag2 C29 56.1(3) 2_676 .
C8 Ag2 Ag5 71.0(2) . .
P2 Ag2 Ag5 143.14(6) . .
C1 Ag2 Ag5 93.45(19) . .
Cu1 Ag2 Ag5 69.56(3) . .
Ag4' Ag2 Ag5 61.25(11) 2_676 .
C29 Ag2 Ag5 42.21(19) . .
C8 Ag2 Ag4 126.6(2) . 2_676
P2 Ag2 Ag4 103.93(6) . 2_676
C1 Ag2 Ag4 79.9(2) . 2_676
Cu1 Ag2 Ag4 98.18(4) . 2_676
Ag4' Ag2 Ag4 16.15(15) 2_676 2_676
C29 Ag2 Ag4 41.7(2) . 2_676
Ag5 Ag2 Ag4 57.89(3) . 2_676
P3 Ag3 C8 116.5(2) . .
P3 Ag3 C15 115.9(2) . .
C8 Ag3 C15 89.3(3) . .
P3 Ag3 C22 135.2(2) . .
C8 Ag3 C22 95.8(3) . .
C15 Ag3 C22 93.3(3) . .
P3 Ag3 C23 107.9(2) . .
C8 Ag3 C23 117.1(3) . .
C15 Ag3 C23 109.1(3) . .
C22 Ag3 C23 27.4(3) . .
P3 Ag3 Cu1 139.41(6) . .
C8 Ag3 Cu1 45.57(19) . .
C15 Ag3 Cu1 45.9(2) . .
C22 Ag3 Cu1 85.3(2) . .
C23 Ag3 Cu1 112.46(19) . .
Ag4' Ag4 C29 101.9(4) . 2_676
Ag4' Ag4 C22 67.2(4) . .
C29 Ag4 C22 166.8(3) 2_676 .
Ag4' Ag4 Ag5 46.9(3) . .
C29 Ag4 Ag5 130.2(3) 2_676 .
C22 Ag4 Ag5 47.7(2) . .
Ag4' Ag4 Cu1 114.0(3) . .
C29 Ag4 Cu1 106.2(2) 2_676 .
C22 Ag4 Cu1 85.6(2) . .
Ag5 Ag4 Cu1 69.86(3) . .
Ag4' Ag4 Ag5 76.7(3) . 2_676
C29 Ag4 Ag5 44.4(2) 2_676 2_676
C22 Ag4 Ag5 134.0(2) . 2_676
Ag5 Ag4 Ag5 86.73(4) . 2_676
Cu1 Ag4 Ag5 83.93(4) . 2_676
Ag4' Ag4 Ag2 50.5(3) . 2_676
C29 Ag4 Ag2 56.6(3) 2_676 2_676
C22 Ag4 Ag2 110.4(2) . 2_676
Ag5 Ag4 Ag2 95.54(5) . 2_676
Cu1 Ag4 Ag2 142.66(4) . 2_676
Ag5 Ag4 Ag2 60.44(3) 2_676 2_676
Ag4' Ag4 Ag1 138.9(3) . .
C29 Ag4 Ag1 60.0(2) 2_676 .
C22 Ag4 Ag1 133.1(2) . .
Ag5 Ag4 Ag1 114.19(4) . .
Cu1 Ag4 Ag1 50.25(3) . .
Ag5 Ag4 Ag1 64.78(3) 2_676 .
Ag2 Ag4 Ag1 114.74(3) 2_676 .
Ag4 Ag4' C22 87.3(5) . .
Ag4 Ag4' Ag5 115.6(4) . .
C22 Ag4' Ag5 58.4(3) . .
Ag4 Ag4' C29 56.1(3) . 2_676
C22 Ag4' C29 142.7(5) . 2_676
Ag5 Ag4' C29 140.4(3) . 2_676
Ag4 Ag4' Ag2 113.3(3) . 2_676
C22 Ag4' Ag2 141.8(4) . 2_676
Ag5 Ag4' Ag2 127.5(3) . 2_676
C29 Ag4' Ag2 62.1(2) 2_676 2_676
Ag4 Ag4' Ag5 85.0(3) . 2_676
C22 Ag4' Ag5 149.8(3) . 2_676
Ag5 Ag4' Ag5 99.44(16) . 2_676
C29 Ag4' Ag5 44.7(2) 2_676 2_676
Ag2 Ag4' Ag5 67.14(11) 2_676 2_676
C29 Ag5 C22 173.2(4) . .
C29 Ag5 Ag4' 132.6(3) . .
C22 Ag5 Ag4' 54.3(3) . .
C29 Ag5 Ag4 136.5(3) . .
C22 Ag5 Ag4 49.9(3) . .
Ag4' Ag5 Ag4 17.48(19) . .
C29 Ag5 Ag4' 55.8(3) . 2_676
C22 Ag5 Ag4' 130.3(3) . 2_676
Ag4' Ag5 Ag4' 80.56(16) . 2_676
Ag4 Ag5 Ag4' 80.68(12) . 2_676
C29 Ag5 Ag4 44.2(3) . 2_676
C22 Ag5 Ag4 142.5(3) . 2_676
Ag4' Ag5 Ag4 88.62(13) . 2_676
Ag4 Ag5 Ag4 93.26(4) . 2_676
Ag4' Ag5 Ag4 18.28(15) 2_676 2_676
C29 Ag5 Ag2 57.3(3) . .
C22 Ag5 Ag2 122.7(2) . .
Ag4' Ag5 Ag2 111.23(15) . .
Ag4 Ag5 Ag2 98.81(3) . .
Ag4' Ag5 Ag2 51.61(12) 2_676 .
Ag4 Ag5 Ag2 61.67(3) 2_676 .
C42 P1 C36 105.1(4) . .
C42 P1 C48 107.3(4) . .
C36 P1 C48 104.9(4) . .
C42 P1 Ag1 112.8(3) . .
C36 P1 Ag1 109.6(3) . .
C48 P1 Ag1 116.2(3) . .
C60 P2 C54 104.3(4) . .
C60 P2 C66 106.9(4) . .
C54 P2 C66 103.9(4) . .
C60 P2 Ag2 112.6(3) . .
C54 P2 Ag2 115.6(3) . .
C66 P2 Ag2 112.5(3) . .
C72 P3 C78 103.7(4) . .
C72 P3 C84 107.0(4) . .
C78 P3 C84 105.0(4) . .
C72 P3 Ag3 116.8(3) . .
C78 P3 Ag3 108.5(3) . .
C84 P3 Ag3 114.7(3) . .
C2 C1 Cu1 166.7(7) . .
C2 C1 Ag1 111.1(6) . .
Cu1 C1 Ag1 72.8(2) . .
C2 C1 Ag2 105.2(6) . .
Cu1 C1 Ag2 71.9(3) . .
Ag1 C1 Ag2 143.7(3) . .
C1 C2 C3 178.9(9) . .
C4 C3 C2 176.5(10) . .
C3 C4 C5 178.5(11) . .
C4 C5 C7 112.4(12) . .
C4 C5 C6 111.8(10) . .
C7 C5 C6 114.5(14) . .
C4 C5 H5A 105.8 . .
C7 C5 H5A 105.8 . .
C6 C5 H5A 105.8 . .
C5 C6 H6A 109.5 . .
C5 C6 H6B 109.5 . .
H6A C6 H6B 109.5 . .
C5 C6 H6C 109.5 . .
H6A C6 H6C 109.5 . .
H6B C6 H6C 109.5 . .
C5 C7 H7A 109.5 . .
C5 C7 H7B 109.5 . .
H7A C7 H7B 109.5 . .
C5 C7 H7C 109.5 . .
H7A C7 H7C 109.5 . .
H7B C7 H7C 109.5 . .
C9 C8 Cu1 169.3(8) . .
C9 C8 Ag2 112.0(6) . .
Cu1 C8 Ag2 74.4(3) . .
C9 C8 Ag3 104.3(6) . .
Cu1 C8 Ag3 73.8(3) . .
Ag2 C8 Ag3 137.1(4) . .
C8 C9 C10 174.7(10) . .
C11 C10 C9 176.6(13) . .
C10 C11 C12 176.2(12) . .
C11 C12 C13 112.1(11) . .
C11 C12 C14 110.8(13) . .
C13 C12 C14 112.2(13) . .
C11 C12 H12A 107.2 . .
C13 C12 H12A 107.2 . .
C14 C12 H12A 107.2 . .
C12 C13 H13A 109.5 . .
C12 C13 H13B 109.5 . .
H13A C13 H13B 109.5 . .
C12 C13 H13C 109.5 . .
H13A C13 H13C 109.5 . .
H13B C13 H13C 109.5 . .
C12 C14 H14A 109.5 . .
C12 C14 H14B 109.5 . .
H14A C14 H14B 109.5 . .
C12 C14 H14C 109.5 . .
H14A C14 H14C 109.5 . .
H14B C14 H14C 109.5 . .
C16 C15 Cu1 159.6(7) . .
C16 C15 Ag1 102.5(6) . .
Cu1 C15 Ag1 74.6(3) . .
C16 C15 Ag3 112.4(6) . .
Cu1 C15 Ag3 72.0(3) . .
Ag1 C15 Ag3 145.1(4) . .
C15 C16 C17 177.0(10) . .
C18 C17 C16 176.5(11) . .
C17 C18 C19 175.2(13) . .
C18 C19 C21 110.5(11) . .
C18 C19 C20 111.9(10) . .
C21 C19 C20 113.0(12) . .
C18 C19 H19A 107.0 . .
C21 C19 H19A 107.0 . .
C20 C19 H19A 107.0 . .
C19 C20 H20A 109.5 . .
C19 C20 H20B 109.5 . .
H20A C20 H20B 109.5 . .
C19 C20 H20C 109.5 . .
H20A C20 H20C 109.5 . .
H20B C20 H20C 109.5 . .
C19 C21 H21A 109.5 . .
C19 C21 H21B 109.5 . .
H21A C21 H21B 109.5 . .
C19 C21 H21C 109.5 . .
H21A C21 H21C 109.5 . .
H21B C21 H21C 109.5 . .
C23 C22 Ag4' 142.9(8) . .
C23 C22 Ag5 145.1(8) . .
Ag4' C22 Ag5 67.4(3) . .
C23 C22 Ag4 132.5(7) . .
Ag4' C22 Ag4 25.6(2) . .
Ag5 C22 Ag4 82.4(3) . .
C23 C22 Ag3 81.0(6) . .
Ag4' C22 Ag3 114.6(4) . .
Ag5 C22 Ag3 102.6(3) . .
Ag4 C22 Ag3 91.8(3) . .
C22 C23 C24 175.2(9) . .
C22 C23 Ag3 71.6(5) . .
C24 C23 Ag3 112.9(6) . .
C25 C24 C23 178.5(11) . .
C24 C25 C26 177.3(11) . .
C25 C26 C27 111.3(10) . .
C25 C26 C28 109.9(9) . .
C27 C26 C28 112.6(11) . .
C25 C26 H26A 107.6 . .
C27 C26 H26A 107.6 . .
C28 C26 H26A 107.6 . .
C26 C27 H27A 109.5 . .
C26 C27 H27B 109.5 . .
H27A C27 H27B 109.5 . .
C26 C27 H27C 109.5 . .
H27A C27 H27C 109.5 . .
H27B C27 H27C 109.5 . .
C26 C28 H28A 109.5 . .
C26 C28 H28B 109.5 . .
H28A C28 H28B 109.5 . .
C26 C28 H28C 109.5 . .
H28A C28 H28C 109.5 . .
H28B C28 H28C 109.5 . .
C30 C29 Ag4 118.7(8) . 2_676
C30 C29 Ag5 146.8(9) . .
Ag4 C29 Ag5 91.4(4) 2_676 .
C30 C29 Ag4' 133.6(8) . 2_676
Ag4 C29 Ag4' 22.00(19) 2_676 2_676
Ag5 C29 Ag4' 79.4(3) . 2_676
C30 C29 Ag2 115.3(7) . .
Ag4 C29 Ag2 81.8(3) 2_676 .
Ag5 C29 Ag2 80.5(3) . .
Ag4' C29 Ag2 61.8(3) 2_676 .
C29 C30 C31 178.2(15) . .
C32 C31 C30 169(2) . .
C31 C32 C33 177(2) . .
C34 C33 C35 116(2) . .
C34 C33 C32 107(2) . .
C35 C33 C32 106(2) . .
C34 C33 H33A 109.0 . .
C35 C33 H33A 109.0 . .
C32 C33 H33A 109.0 . .
C33 C34 H34A 109.5 . .
C33 C34 H34B 109.5 . .
H34A C34 H34B 109.5 . .
C33 C34 H34C 109.5 . .
H34A C34 H34C 109.5 . .
H34B C34 H34C 109.5 . .
C33 C35 H35A 109.5 . .
C33 C35 H35B 109.5 . .
H35A C35 H35B 109.5 . .
C33 C35 H35C 109.5 . .
H35A C35 H35C 109.5 . .
H35B C35 H35C 109.5 . .
C41 C36 C37 118.4(10) . .
C41 C36 P1 123.9(8) . .
C37 C36 P1 117.5(7) . .
C38 C37 C36 120.8(10) . .
C38 C37 H37A 119.6 . .
C36 C37 H37A 119.6 . .
C39 C38 C37 119.0(12) . .
C39 C38 H38A 120.5 . .
C37 C38 H38A 120.5 . .
C38 C39 C40 122.5(15) . .
C38 C39 H39A 118.8 . .
C40 C39 H39A 118.8 . .
C41 C40 C39 116.7(14) . .
C41 C40 H40A 121.6 . .
C39 C40 H40A 121.6 . .
C36 C41 C40 121.9(12) . .
C36 C41 H41A 119.1 . .
C40 C41 H41A 119.1 . .
C47 C42 C43 119.0(9) . .
C47 C42 P1 118.1(7) . .
C43 C42 P1 122.9(7) . .
C44 C43 C42 120.8(10) . .
C44 C43 H43A 119.6 . .
C42 C43 H43A 119.6 . .
C43 C44 C45 118.9(11) . .
C43 C44 H44A 120.5 . .
C45 C44 H44A 120.5 . .
C46 C45 C44 120.7(11) . .
C46 C45 H45A 119.6 . .
C44 C45 H45A 119.6 . .
C45 C46 C47 120.2(11) . .
C45 C46 H46A 119.9 . .
C47 C46 H46A 119.9 . .
C42 C47 C46 120.4(10) . .
C42 C47 H47A 119.8 . .
C46 C47 H47A 119.8 . .
C53 C48 C49 118.7(8) . .
C53 C48 P1 123.7(7) . .
C49 C48 P1 117.7(7) . .
C48 C49 C50 119.6(9) . .
C48 C49 H49A 120.2 . .
C50 C49 H49A 120.2 . .
C51 C50 C49 120.8(9) . .
C51 C50 H50A 119.6 . .
C49 C50 H50A 119.6 . .
C52 C51 C50 119.4(10) . .
C52 C51 H51A 120.3 . .
C50 C51 H51A 120.3 . .
C51 C52 C53 119.9(10) . .
C51 C52 H52A 120.1 . .
C53 C52 H52A 120.1 . .
C48 C53 C52 121.5(9) . .
C48 C53 H53A 119.2 . .
C52 C53 H53A 119.2 . .
C55 C54 C59 120.2(10) . .
C55 C54 P2 118.1(8) . .
C59 C54 P2 121.7(8) . .
C54 C55 C56 119.8(11) . .
C54 C55 H55A 120.1 . .
C56 C55 H55A 120.1 . .
C57 C56 C55 120.2(11) . .
C57 C56 H56A 119.9 . .
C55 C56 H56A 119.9 . .
C58 C57 C56 119.6(11) . .
C58 C57 H57A 120.2 . .
C56 C57 H57A 120.2 . .
C57 C58 C59 120.6(12) . .
C57 C58 H58A 119.7 . .
C59 C58 H58A 119.7 . .
C54 C59 C58 119.6(11) . .
C54 C59 H59A 120.2 . .
C58 C59 H59A 120.2 . .
C61 C60 C65 118.8(9) . .
C61 C60 P2 118.0(6) . .
C65 C60 P2 123.2(7) . .
C60 C61 C62 121.2(9) . .
C60 C61 H61A 119.4 . .
C62 C61 H61A 119.4 . .
C63 C62 C61 118.9(10) . .
C63 C62 H62A 120.6 . .
C61 C62 H62A 120.6 . .
C64 C63 C62 120.8(11) . .
C64 C63 H63A 119.6 . .
C62 C63 H63A 119.6 . .
C63 C64 C65 121.0(11) . .
C63 C64 H64A 119.5 . .
C65 C64 H64A 119.5 . .
C64 C65 C60 119.1(11) . .
C64 C65 H65A 120.4 . .
C60 C65 H65A 120.4 . .
C71 C66 C67 120.3(9) . .
C71 C66 P2 116.0(7) . .
C67 C66 P2 123.6(8) . .
C66 C67 C68 119.8(11) . .
C66 C67 H67A 120.1 . .
C68 C67 H67A 120.1 . .
C69 C68 C67 121.0(10) . .
C69 C68 H68A 119.5 . .
C67 C68 H68A 119.5 . .
C68 C69 C70 118.4(10) . .
C68 C69 H69A 120.8 . .
C70 C69 H69A 120.8 . .
C69 C70 C71 121.6(12) . .
C69 C70 H70A 119.2 . .
C71 C70 H70A 119.2 . .
C66 C71 C70 118.8(11) . .
C66 C71 H71A 120.6 . .
C70 C71 H71A 120.6 . .
C73 C72 C77 119.6(9) . .
C73 C72 P3 117.7(7) . .
C77 C72 P3 122.6(8) . .
C74 C73 C72 121.4(11) . .
C74 C73 H73A 119.3 . .
C72 C73 H73A 119.3 . .
C75 C74 C73 118.0(13) . .
C75 C74 H74A 121.0 . .
C73 C74 H74A 121.0 . .
C74 C75 C76 121.9(11) . .
C74 C75 H75A 119.1 . .
C76 C75 H75A 119.1 . .
C77 C76 C75 120.5(12) . .
C77 C76 H76A 119.8 . .
C75 C76 H76A 119.8 . .
C76 C77 C72 118.5(12) . .
C76 C77 H77A 120.8 . .
C72 C77 H77A 120.8 . .
C79 C78 C83 118.6(8) . .
C79 C78 P3 120.5(7) . .
C83 C78 P3 120.5(7) . .
C78 C79 C80 120.6(9) . .
C78 C79 H79A 119.7 . .
C80 C79 H79A 119.7 . .
C81 C80 C79 119.7(10) . .
C81 C80 H80A 120.1 . .
C79 C80 H80A 120.1 . .
C82 C81 C80 119.9(10) . .
C82 C81 H81A 120.1 . .
C80 C81 H81A 120.1 . .
C81 C82 C83 122.2(10) . .
C81 C82 H82A 118.9 . .
C83 C82 H82A 118.9 . .
C82 C83 C78 119.1(10) . .
C82 C83 H83A 120.5 . .
C78 C83 H83A 120.5 . .
C85 C84 C89 118.4(9) . .
C85 C84 P3 123.1(7) . .
C89 C84 P3 118.5(7) . .
C84 C85 C86 120.0(12) . .
C84 C85 H85A 120.0 . .
C86 C85 H85A 120.0 . .
C87 C86 C85 120.8(13) . .
C87 C86 H86A 119.6 . .
C85 C86 H86A 119.6 . .
C88 C87 C86 119.5(10) . .
C88 C87 H87A 120.2 . .
C86 C87 H87A 120.2 . .
C87 C88 C89 120.7(11) . .
C87 C88 H88A 119.7 . .
C89 C88 H88A 119.7 . .
C88 C89 C84 120.5(10) . .
C88 C89 H89A 119.7 . .
C84 C89 H89A 119.7 . .
F6 P4 F5 101.1(12) . .
F6 P4 F3 87.4(10) . .
F5 P4 F3 92.1(9) . .
F6 P4 F4 85.7(11) . .
F5 P4 F4 172.7(10) . .
F3 P4 F4 91.1(9) . .
F6 P4 F1 96.3(10) . .
F5 P4 F1 88.9(8) . .
F3 P4 F1 175.9(8) . .
F4 P4 F1 87.5(7) . .
F6 P4 F2 172.1(11) . .
F5 P4 F2 86.5(8) . .
F3 P4 F2 90.3(7) . .
F4 P4 F2 86.8(8) . .
F1 P4 F2 85.8(7) . .

loop_
_geom_bond_atom_site_label_1
_geom_bond_atom_site_label_2
_geom_bond_distance
_geom_bond_site_symmetry_2
Cu1 C1 1.954(8) .
Cu1 C8 1.992(8) .
Cu1 C15 2.022(9) .
Cu1 Ag2 2.6389(11) .
Cu1 Ag1 2.6500(11) .
Cu1 Ag3 2.6786(11) .
Cu1 Ag4 2.9077(14) .
Ag1 C15 2.330(8) .
Ag1 P1 2.388(2) .
Ag1 C1 2.460(8) .
Ag1 Ag4 3.2821(14) .
Ag2 C8 2.348(8) .
Ag2 P2 2.419(2) .
Ag2 C1 2.480(8) .
Ag2 Ag4' 2.654(6) 2_676
Ag2 C29 2.662(10) .
Ag2 Ag5 3.1203(13) .
Ag2 Ag4 3.1574(14) 2_676
Ag3 P3 2.403(2) .
Ag3 C8 2.432(8) .
Ag3 C15 2.488(8) .
Ag3 C22 2.506(8) .
Ag3 C23 2.609(8) .
Ag4 Ag4' 0.957(8) .
Ag4 C29 2.120(10) 2_676
Ag4 C22 2.215(9) .
Ag4 Ag5 2.8708(15) .
Ag4 Ag5 3.0382(12) 2_676
Ag4 Ag2 3.1573(14) 2_676
Ag4' C22 2.044(10) .
Ag4' Ag5 2.324(5) .
Ag4' C29 2.499(11) 2_676
Ag4' Ag2 2.654(6) 2_676
Ag4' Ag5 2.969(5) 2_676
Ag5 C29 2.125(9) .
Ag5 C22 2.144(8) .
Ag5 Ag4' 2.969(5) 2_676
Ag5 Ag4 3.0382(12) 2_676
P1 C42 1.814(9) .
P1 C36 1.815(10) .
P1 C48 1.819(9) .
P2 C60 1.812(9) .
P2 C54 1.828(10) .
P2 C66 1.831(9) .
P3 C72 1.808(9) .
P3 C78 1.815(9) .
P3 C84 1.818(8) .
C1 C2 1.246(11) .
C2 C3 1.349(12) .
C3 C4 1.218(13) .
C4 C5 1.451(15) .
C5 C7 1.46(2) .
C5 C6 1.546(19) .
C5 H5A 1.0000 .
C6 H6A 0.9800 .
C6 H6B 0.9800 .
C6 H6C 0.9800 .
C7 H7A 0.9800 .
C7 H7B 0.9800 .
C7 H7C 0.9800 .
C8 C9 1.212(12) .
C9 C10 1.365(13) .
C10 C11 1.196(14) .
C11 C12 1.491(15) .
C12 C13 1.514(18) .
C12 C14 1.52(2) .
C12 H12A 1.0000 .
C13 H13A 0.9800 .
C13 H13B 0.9800 .
C13 H13C 0.9800 .
C14 H14A 0.9800 .
C14 H14B 0.9800 .
C14 H14C 0.9800 .
C15 C16 1.211(12) .
C16 C17 1.385(12) .
C17 C18 1.198(13) .
C18 C19 1.480(13) .
C19 C21 1.51(2) .
C19 C20 1.510(18) .
C19 H19A 1.0000 .
C20 H20A 0.9800 .
C20 H20B 0.9800 .
C20 H20C 0.9800 .
C21 H21A 0.9800 .
C21 H21B 0.9800 .
C21 H21C 0.9800 .
C22 C23 1.215(12) .
C23 C24 1.384(12) .
C24 C25 1.198(13) .
C25 C26 1.454(14) .
C26 C27 1.510(17) .
C26 C28 1.521(16) .
C26 H26A 1.0000 .
C27 H27A 0.9800 .
C27 H27B 0.9800 .
C27 H27C 0.9800 .
C28 H28A 0.9800 .
C28 H28B 0.9800 .
C28 H28C 0.9800 .
C29 C30 1.204(14) .
C29 Ag4 2.120(10) 2_676
C29 Ag4' 2.499(11) 2_676
C30 C31 1.346(18) .
C31 C32 1.18(2) .
C32 C33 1.58(3) .
C33 C34 1.40(3) .
C33 C35 1.537(10) .
C33 H33A 1.0000 .
C34 H34A 0.9800 .
C34 H34B 0.9800 .
C34 H34C 0.9800 .
C35 H35A 0.9800 .
C35 H35B 0.9800 .
C35 H35C 0.9800 .
C36 C41 1.369(15) .
C36 C37 1.405(13) .
C37 C38 1.383(16) .
C37 H37A 0.9500 .
C38 C39 1.330(19) .
C38 H38A 0.9500 .
C39 C40 1.42(2) .
C39 H39A 0.9500 .
C40 C41 1.390(19) .
C40 H40A 0.9500 .
C41 H41A 0.9500 .
C42 C47 1.378(14) .
C42 C43 1.392(13) .
C43 C44 1.380(15) .
C43 H43A 0.9500 .
C44 C45 1.41(2) .
C44 H44A 0.9500 .
C45 C46 1.338(19) .
C45 H45A 0.9500 .
C46 C47 1.407(15) .
C46 H46A 0.9500 .
C47 H47A 0.9500 .
C48 C53 1.364(13) .
C48 C49 1.384(13) .
C49 C50 1.406(15) .
C49 H49A 0.9500 .
C50 C51 1.376(16) .
C50 H50A 0.9500 .
C51 C52 1.357(16) .
C51 H51A 0.9500 .
C52 C53 1.406(14) .
C52 H52A 0.9500 .
C53 H53A 0.9500 .
C54 C55 1.373(14) .
C54 C59 1.377(14) .
C55 C56 1.395(17) .
C55 H55A 0.9500 .
C56 C57 1.38(2) .
C56 H56A 0.9500 .
C57 C58 1.364(19) .
C57 H57A 0.9500 .
C58 C59 1.400(16) .
C58 H58A 0.9500 .
C59 H59A 0.9500 .
C60 C61 1.372(13) .
C60 C65 1.410(13) .
C61 C62 1.385(14) .
C61 H61A 0.9500 .
C62 C63 1.383(17) .
C62 H62A 0.9500 .
C63 C64 1.348(19) .
C63 H63A 0.9500 .
C64 C65 1.380(16) .
C64 H64A 0.9500 .
C65 H65A 0.9500 .
C66 C71 1.362(15) .
C66 C67 1.368(15) .
C67 C68 1.395(15) .
C67 H67A 0.9500 .
C68 C69 1.356(17) .
C68 H68A 0.9500 .
C69 C70 1.371(18) .
C69 H69A 0.9500 .
C70 C71 1.397(15) .
C70 H70A 0.9500 .
C71 H71A 0.9500 .
C72 C73 1.405(14) .
C72 C77 1.431(13) .
C73 C74 1.404(15) .
C73 H73A 0.9500 .
C74 C75 1.39(2) .
C74 H74A 0.9500 .
C75 C76 1.40(2) .
C75 H75A 0.9500 .
C76 C77 1.398(16) .
C76 H76A 0.9500 .
C77 H77A 0.9500 .
C78 C79 1.385(13) .
C78 C83 1.412(13) .
C79 C80 1.404(14) .
C79 H79A 0.9500 .
C80 C81 1.367(16) .
C80 H80A 0.9500 .
C81 C82 1.360(16) .
C81 H81A 0.9500 .
C82 C83 1.375(14) .
C82 H82A 0.9500 .
C83 H83A 0.9500 .
C84 C85 1.386(13) .
C84 C89 1.401(13) .
C85 C86 1.387(17) .
C85 H85A 0.9500 .
C86 C87 1.38(2) .
C86 H86A 0.9500 .
C87 C88 1.363(18) .
C87 H87A 0.9500 .
C88 C89 1.380(15) .
C88 H88A 0.9500 .
C89 H89A 0.9500 .
P4 F6 1.50(2) .
P4 F5 1.581(16) .
P4 F3 1.582(14) .
P4 F4 1.583(15) .
P4 F1 1.588(12) .
P4 F2 1.594(13) .

loop_
_geom_torsion_atom_site_label_1
_geom_torsion_atom_site_label_2
_geom_torsion_atom_site_label_3
_geom_torsion_atom_site_label_4
_geom_torsion
_geom_torsion_site_symmetry_1
_geom_torsion_site_symmetry_4
C1 Cu1 Ag1 C15 -177.3(4) . .
C8 Cu1 Ag1 C15 -76.2(13) . .
Ag2 Cu1 Ag1 C15 173.4(3) . .
Ag3 Cu1 Ag1 C15 10.6(3) . .
Ag4 Cu1 Ag1 C15 70.8(3) . .
C1 Cu1 Ag1 P1 -41.4(3) . .
C8 Cu1 Ag1 P1 59.7(13) . .
C15 Cu1 Ag1 P1 135.9(3) . .
Ag2 Cu1 Ag1 P1 -50.73(18) . .
Ag3 Cu1 Ag1 P1 146.45(15) . .
Ag4 Cu1 Ag1 P1 -153.32(16) . .
C8 Cu1 Ag1 C1 101.1(13) . .
C15 Cu1 Ag1 C1 177.3(4) . .
Ag2 Cu1 Ag1 C1 -9.4(3) . .
Ag3 Cu1 Ag1 C1 -172.2(3) . .
Ag4 Cu1 Ag1 C1 -112.0(3) . .
C1 Cu1 Ag1 Ag4 112.0(3) . .
C8 Cu1 Ag1 Ag4 -146.9(13) . .
C15 Cu1 Ag1 Ag4 -70.8(3) . .
Ag2 Cu1 Ag1 Ag4 102.59(6) . .
Ag3 Cu1 Ag1 Ag4 -60.23(4) . .
C1 Cu1 Ag2 C8 159.4(4) . .
C15 Cu1 Ag2 C8 -73(2) . .
Ag1 Cu1 Ag2 C8 168.7(3) . .
Ag3 Cu1 Ag2 C8 -27.6(3) . .
Ag4 Cu1 Ag2 C8 -109.2(3) . .
C1 Cu1 Ag2 P2 65.6(3) . .
C8 Cu1 Ag2 P2 -93.9(3) . .
C15 Cu1 Ag2 P2 -167(2) . .
Ag1 Cu1 Ag2 P2 74.86(13) . .
Ag3 Cu1 Ag2 P2 -121.46(12) . .
Ag4 Cu1 Ag2 P2 156.90(11) . .
C8 Cu1 Ag2 C1 -159.4(4) . .
C15 Cu1 Ag2 C1 127(2) . .
Ag1 Cu1 Ag2 C1 9.3(3) . .
Ag3 Cu1 Ag2 C1 173.0(3) . .
Ag4 Cu1 Ag2 C1 91.3(3) . .
C1 Cu1 Ag2 Ag4' -56.9(3) . 2_676
C8 Cu1 Ag2 Ag4' 143.7(3) . 2_676
C15 Cu1 Ag2 Ag4' 70(2) . 2_676
Ag1 Cu1 Ag2 Ag4' -47.57(13) . 2_676
Ag3 Cu1 Ag2 Ag4' 116.11(13) . 2_676
Ag4 Cu1 Ag2 Ag4' 34.47(13) . 2_676
C1 Cu1 Ag2 C29 -107.9(4) . .
C8 Cu1 Ag2 C29 92.7(4) . .
C15 Cu1 Ag2 C29 19(2) . .
Ag1 Cu1 Ag2 C29 -98.6(2) . .
Ag3 Cu1 Ag2 C29 65.1(2) . .
Ag4 Cu1 Ag2 C29 -16.6(2) . .
C1 Cu1 Ag2 Ag5 -117.9(3) . .
C8 Cu1 Ag2 Ag5 82.7(3) . .
C15 Cu1 Ag2 Ag5 9(2) . .
Ag1 Cu1 Ag2 Ag5 -108.58(5) . .
Ag3 Cu1 Ag2 Ag5 55.10(4) . .
Ag4 Cu1 Ag2 Ag5 -26.54(4) . .
C1 Cu1 Ag2 Ag4 -66.7(3) . 2_676
C8 Cu1 Ag2 Ag4 133.9(3) . 2_676
C15 Cu1 Ag2 Ag4 61(2) . 2_676
Ag1 Cu1 Ag2 Ag4 -57.39(6) . 2_676
Ag3 Cu1 Ag2 Ag4 106.29(4) . 2_676
Ag4 Cu1 Ag2 Ag4 24.65(5) . 2_676
C1 Cu1 Ag3 P3 169.0(19) . .
C8 Cu1 Ag3 P3 79.4(3) . .
C15 Cu1 Ag3 P3 -78.6(3) . .
Ag2 Cu1 Ag3 P3 106.54(9) . .
Ag1 Cu1 Ag3 P3 -88.73(10) . .
Ag4 Cu1 Ag3 P3 -147.68(9) . .
C1 Cu1 Ag3 C8 89.6(19) . .
C15 Cu1 Ag3 C8 -158.0(4) . .
Ag2 Cu1 Ag3 C8 27.1(3) . .
Ag1 Cu1 Ag3 C8 -168.2(3) . .
Ag4 Cu1 Ag3 C8 132.9(3) . .
C1 Cu1 Ag3 C15 -112.4(19) . .
C8 Cu1 Ag3 C15 158.0(4) . .
Ag2 Cu1 Ag3 C15 -174.9(3) . .
Ag1 Cu1 Ag3 C15 -10.1(3) . .
Ag4 Cu1 Ag3 C15 -69.1(3) . .
C1 Cu1 Ag3 C22 -13.2(19) . .
C8 Cu1 Ag3 C22 -102.8(4) . .
C15 Cu1 Ag3 C22 99.2(3) . .
Ag2 Cu1 Ag3 C22 -75.7(2) . .
Ag1 Cu1 Ag3 C22 89.1(2) . .
Ag4 Cu1 Ag3 C22 30.1(2) . .
C1 Cu1 Ag3 C23 -17.1(19) . .
C8 Cu1 Ag3 C23 -106.6(3) . .
C15 Cu1 Ag3 C23 95.3(3) . .
Ag2 Cu1 Ag3 C23 -79.5(2) . .
Ag1 Cu1 Ag3 C23 85.2(2) . .
Ag4 Cu1 Ag3 C23 26.3(2) . .
C1 Cu1 Ag4 Ag4' 77.9(4) . .
C8 Cu1 Ag4 Ag4' -51.7(4) . .
C15 Cu1 Ag4 Ag4' -163.1(4) . .
Ag2 Cu1 Ag4 Ag4' 12.8(3) . .
Ag1 Cu1 Ag4 Ag4' 134.6(3) . .
Ag3 Cu1 Ag4 Ag4' -97.1(3) . .
C1 Cu1 Ag4 C29 -33.4(4) . 2_676
C8 Cu1 Ag4 C29 -163.0(4) . 2_676
C15 Cu1 Ag4 C29 85.6(4) . 2_676
Ag2 Cu1 Ag4 C29 -98.5(3) . 2_676
Ag1 Cu1 Ag4 C29 23.3(3) . 2_676
Ag3 Cu1 Ag4 C29 151.5(3) . 2_676
C1 Cu1 Ag4 C22 140.5(3) . .
C8 Cu1 Ag4 C22 10.9(3) . .
C15 Cu1 Ag4 C22 -100.5(3) . .
Ag2 Cu1 Ag4 C22 75.4(2) . .
Ag1 Cu1 Ag4 C22 -162.9(2) . .
Ag3 Cu1 Ag4 C22 -34.6(2) . .
C1 Cu1 Ag4 Ag5 94.1(2) . .
C8 Cu1 Ag4 Ag5 -35.5(3) . .
C15 Cu1 Ag4 Ag5 -146.9(3) . .
Ag2 Cu1 Ag4 Ag5 28.99(4) . .
Ag1 Cu1 Ag4 Ag5 150.77(4) . .
Ag3 Cu1 Ag4 Ag5 -80.94(3) . .
C1 Cu1 Ag4 Ag5 5.4(2) . 2_676
C8 Cu1 Ag4 Ag5 -124.2(3) . 2_676
C15 Cu1 Ag4 Ag5 124.4(3) . 2_676
Ag2 Cu1 Ag4 Ag5 -59.75(4) . 2_676
Ag1 Cu1 Ag4 Ag5 62.03(3) . 2_676
Ag3 Cu1 Ag4 Ag5 -169.68(4) . 2_676
C1 Cu1 Ag4 Ag2 22.2(3) . 2_676
C8 Cu1 Ag4 Ag2 -107.4(3) . 2_676
C15 Cu1 Ag4 Ag2 141.2(3) . 2_676
Ag2 Cu1 Ag4 Ag2 -42.88(9) . 2_676
Ag1 Cu1 Ag4 Ag2 78.89(7) . 2_676
Ag3 Cu1 Ag4 Ag2 -152.82(8) . 2_676
C1 Cu1 Ag4 Ag1 -56.6(2) . .
C8 Cu1 Ag4 Ag1 173.7(3) . .
C15 Cu1 Ag4 Ag1 62.4(3) . .
Ag2 Cu1 Ag4 Ag1 -121.78(5) . .
Ag3 Cu1 Ag4 Ag1 128.29(4) . .
C15 Ag1 Ag4 Ag4' -139.1(5) . .
P1 Ag1 Ag4 Ag4' 78.9(5) . .
C1 Ag1 Ag4 Ag4' -40.1(5) . .
Cu1 Ag1 Ag4 Ag4' -81.5(4) . .
C15 Ag1 Ag4 C29 148.4(4) . 2_676
P1 Ag1 Ag4 C29 6.4(3) . 2_676
C1 Ag1 Ag4 C29 -112.6(3) . 2_676
Cu1 Ag1 Ag4 C29 -154.1(3) . 2_676
C15 Ag1 Ag4 C22 -33.8(4) . .
P1 Ag1 Ag4 C22 -175.8(3) . .
C1 Ag1 Ag4 C22 65.1(4) . .
Cu1 Ag1 Ag4 C22 23.7(3) . .
C15 Ag1 Ag4 Ag5 -87.7(3) . .
P1 Ag1 Ag4 Ag5 130.27(11) . .
C1 Ag1 Ag4 Ag5 11.25(19) . .
Cu1 Ag1 Ag4 Ag5 -30.17(4) . .
C15 Ag1 Ag4 Cu1 -57.6(3) . .
P1 Ag1 Ag4 Cu1 160.44(11) . .
C1 Ag1 Ag4 Cu1 41.42(19) . .
C15 Ag1 Ag4 Ag5 -161.4(3) . 2_676
P1 Ag1 Ag4 Ag5 56.56(11) . 2_676
C1 Ag1 Ag4 Ag5 -62.46(19) . 2_676
Cu1 Ag1 Ag4 Ag5 -103.88(4) . 2_676
C15 Ag1 Ag4 Ag2 163.4(3) . 2_676
P1 Ag1 Ag4 Ag2 21.39(12) . 2_676
C1 Ag1 Ag4 Ag2 -97.63(19) . 2_676
Cu1 Ag1 Ag4 Ag2 -139.05(5) . 2_676
C29 Ag4 Ag4' C22 -172.3(3) 2_676 .
Ag5 Ag4 Ag4' C22 52.8(3) . .
Cu1 Ag4 Ag4' C22 73.8(3) . .
Ag5 Ag4 Ag4' C22 150.8(3) 2_676 .
Ag2 Ag4 Ag4' C22 -146.7(4) 2_676 .
Ag1 Ag4 Ag4' C22 130.1(4) . .
C29 Ag4 Ag4' Ag5 135.0(3) 2_676 .
C22 Ag4 Ag4' Ag5 -52.8(3) . .
Cu1 Ag4 Ag4' Ag5 21.0(4) . .
Ag5 Ag4 Ag4' Ag5 98.1(3) 2_676 .
Ag2 Ag4 Ag4' Ag5 160.5(5) 2_676 .
Ag1 Ag4 Ag4' Ag5 77.4(5) . .
C22 Ag4 Ag4' C29 172.3(3) . 2_676
Ag5 Ag4 Ag4' C29 -135.0(3) . 2_676
Cu1 Ag4 Ag4' C29 -114.0(3) . 2_676
Ag5 Ag4 Ag4' C29 -36.9(3) 2_676 2_676
Ag2 Ag4 Ag4' C29 25.6(4) 2_676 2_676
Ag1 Ag4 Ag4' C29 -57.6(4) . 2_676
C29 Ag4 Ag4' Ag2 -25.6(4) 2_676 2_676
C22 Ag4 Ag4' Ag2 146.7(4) . 2_676
Ag5 Ag4 Ag4' Ag2 -160.5(5) . 2_676
Cu1 Ag4 Ag4' Ag2 -139.52(16) . 2_676
Ag5 Ag4 Ag4' Ag2 -62.4(2) 2_676 2_676
Ag1 Ag4 Ag4' Ag2 -83.2(4) . 2_676
C29 Ag4 Ag4' Ag5 36.9(3) 2_676 2_676
C22 Ag4 Ag4' Ag5 -150.8(3) . 2_676
Ag5 Ag4 Ag4' Ag5 -98.1(3) . 2_676
Cu1 Ag4 Ag4' Ag5 -77.07(16) . 2_676
Ag2 Ag4 Ag4' Ag5 62.4(2) 2_676 2_676
Ag1 Ag4 Ag4' Ag5 -20.7(4) . 2_676
Ag4 Ag4' Ag5 C29 -111.2(5) . .
C22 Ag4' Ag5 C29 179.7(4) . .
C29 Ag4' Ag5 C29 -44.1(9) 2_676 .
Ag2 Ag4' Ag5 C29 46.1(5) 2_676 .
Ag5 Ag4' Ag5 C29 -22.3(5) 2_676 .
Ag4 Ag4' Ag5 C22 69.1(5) . .
C29 Ag4' Ag5 C22 136.1(8) 2_676 .
Ag2 Ag4' Ag5 C22 -133.6(4) 2_676 .
Ag5 Ag4' Ag5 C22 158.0(4) 2_676 .
C22 Ag4' Ag5 Ag4 -69.1(5) . .
C29 Ag4' Ag5 Ag4 67.1(6) 2_676 .
Ag2 Ag4' Ag5 Ag4 157.3(6) 2_676 .
Ag5 Ag4' Ag5 Ag4 88.9(4) 2_676 .
Ag4 Ag4' Ag5 Ag4' -88.9(4) . 2_676
C22 Ag4' Ag5 Ag4' -158.0(4) . 2_676
C29 Ag4' Ag5 Ag4' -21.8(5) 2_676 2_676
Ag2 Ag4' Ag5 Ag4' 68.4(2) 2_676 2_676
Ag5 Ag4' Ag5 Ag4' 0.0 2_676 2_676
Ag4 Ag4' Ag5 Ag4 -105.4(4) . 2_676
C22 Ag4' Ag5 Ag4 -174.5(3) . 2_676
C29 Ag4' Ag5 Ag4 -38.3(6) 2_676 2_676
Ag2 Ag4' Ag5 Ag4 51.9(2) 2_676 2_676
Ag5 Ag4' Ag5 Ag4 -16.49(17) 2_676 2_676
Ag4 Ag4' Ag5 Ag2 -46.7(4) . .
C22 Ag4' Ag5 Ag2 -115.7(3) . .
C29 Ag4' Ag5 Ag2 20.4(7) 2_676 .
Ag2 Ag4' Ag5 Ag2 110.6(2) 2_676 .
Ag5 Ag4' Ag5 Ag2 42.3(2) 2_676 .
Ag4' Ag4 Ag5 C29 85.8(5) . .
C29 Ag4 Ag5 C29 20.8(7) 2_676 .
C22 Ag4 Ag5 C29 -176.6(5) . .
Cu1 Ag4 Ag5 C29 -73.8(4) . .
Ag5 Ag4 Ag5 C29 10.9(4) 2_676 .
Ag2 Ag4 Ag5 C29 70.8(4) 2_676 .
Ag1 Ag4 Ag5 C29 -49.5(4) . .
Ag4' Ag4 Ag5 C22 -97.6(5) . .
C29 Ag4 Ag5 C22 -162.6(4) 2_676 .
Cu1 Ag4 Ag5 C22 102.8(3) . .
Ag5 Ag4 Ag5 C22 -172.5(3) 2_676 .
Ag2 Ag4 Ag5 C22 -112.6(3) 2_676 .
Ag1 Ag4 Ag5 C22 127.1(3) . .
C29 Ag4 Ag5 Ag4' -65.0(5) 2_676 .
C22 Ag4 Ag5 Ag4' 97.6(5) . .
Cu1 Ag4 Ag5 Ag4' -159.6(4) . .
Ag5 Ag4 Ag5 Ag4' -74.9(4) 2_676 .
Ag2 Ag4 Ag5 Ag4' -15.0(4) 2_676 .
Ag1 Ag4 Ag5 Ag4' -135.3(4) . .
Ag4' Ag4 Ag5 Ag4' 88.2(4) . 2_676
C29 Ag4 Ag5 Ag4' 23.2(3) 2_676 2_676
C22 Ag4 Ag5 Ag4' -174.2(3) . 2_676
Cu1 Ag4 Ag5 Ag4' -71.43(14) . 2_676
Ag5 Ag4 Ag5 Ag4' 13.30(13) 2_676 2_676
Ag2 Ag4 Ag5 Ag4' 73.17(14) 2_676 2_676
Ag1 Ag4 Ag5 Ag4' -47.12(14) . 2_676
Ag4' Ag4 Ag5 Ag4 74.9(4) . 2_676
C29 Ag4 Ag5 Ag4 9.9(3) 2_676 2_676
C22 Ag4 Ag5 Ag4 172.5(3) . 2_676
Cu1 Ag4 Ag5 Ag4 -84.73(4) . 2_676
Ag5 Ag4 Ag5 Ag4 0.0 2_676 2_676
Ag2 Ag4 Ag5 Ag4 59.87(3) 2_676 2_676
Ag1 Ag4 Ag5 Ag4 -60.43(4) . 2_676
Ag4' Ag4 Ag5 Ag2 136.7(4) . .
C29 Ag4 Ag5 Ag2 71.7(3) 2_676 .
C22 Ag4 Ag5 Ag2 -125.7(3) . .
Cu1 Ag4 Ag5 Ag2 -22.91(3) . .
Ag5 Ag4 Ag5 Ag2 61.82(3) 2_676 .
Ag2 Ag4 Ag5 Ag2 121.70(3) 2_676 .
Ag1 Ag4 Ag5 Ag2 1.40(5) . .
C8 Ag2 Ag5 C29 -144.3(4) . .
P2 Ag2 Ag5 C29 -17.1(3) . .
C1 Ag2 Ag5 C29 127.5(4) . .
Cu1 Ag2 Ag5 C29 166.0(3) . .
Ag4' Ag2 Ag5 C29 70.0(4) 2_676 .
Ag4 Ag2 Ag5 C29 51.6(3) 2_676 .
C8 Ag2 Ag5 C22 27.6(4) . .
P2 Ag2 Ag5 C22 154.8(3) . .
C1 Ag2 Ag5 C22 -60.7(4) . .
Cu1 Ag2 Ag5 C22 -22.1(3) . .
Ag4' Ag2 Ag5 C22 -118.2(3) 2_676 .
C29 Ag2 Ag5 C22 171.9(4) . .
Ag4 Ag2 Ag5 C22 -136.5(3) 2_676 .
C8 Ag2 Ag5 Ag4' 88.0(3) . .
P2 Ag2 Ag5 Ag4' -144.9(2) . .
C1 Ag2 Ag5 Ag4' -0.3(3) . .
Cu1 Ag2 Ag5 Ag4' 38.22(18) . .
Ag4' Ag2 Ag5 Ag4' -57.8(3) 2_676 .
C29 Ag2 Ag5 Ag4' -127.8(4) . .
Ag4 Ag2 Ag5 Ag4' -76.19(19) 2_676 .
C8 Ag2 Ag5 Ag4 75.2(2) . .
P2 Ag2 Ag5 Ag4 -157.66(10) . .
C1 Ag2 Ag5 Ag4 -13.11(19) . .
Cu1 Ag2 Ag5 Ag4 25.45(4) . .
Ag4' Ag2 Ag5 Ag4 -70.61(19) 2_676 .
C29 Ag2 Ag5 Ag4 -140.6(3) . .
Ag4 Ag2 Ag5 Ag4 -88.96(5) 2_676 .
C8 Ag2 Ag5 Ag4' 145.8(3) . 2_676
P2 Ag2 Ag5 Ag4' -87.0(2) . 2_676
C1 Ag2 Ag5 Ag4' 57.5(3) . 2_676
Cu1 Ag2 Ag5 Ag4' 96.06(18) . 2_676
C29 Ag2 Ag5 Ag4' -70.0(4) . 2_676
Ag4 Ag2 Ag5 Ag4' -18.35(17) 2_676 2_676
C8 Ag2 Ag5 Ag4 164.1(2) . 2_676
P2 Ag2 Ag5 Ag4 -68.69(11) . 2_676
C1 Ag2 Ag5 Ag4 75.85(19) . 2_676
Cu1 Ag2 Ag5 Ag4 114.41(4) . 2_676
Ag4' Ag2 Ag5 Ag4 18.35(17) 2_676 2_676
C29 Ag2 Ag5 Ag4 -51.6(3) . 2_676
C15 Ag1 P1 C42 104.4(5) . .
C1 Ag1 P1 C42 -35.7(4) . .
Cu1 Ag1 P1 C42 -5.0(4) . .
Ag4 Ag1 P1 C42 -144.6(3) . .
C15 Ag1 P1 C36 -138.9(5) . .
C1 Ag1 P1 C36 81.0(4) . .
Cu1 Ag1 P1 C36 111.7(3) . .
Ag4 Ag1 P1 C36 -27.9(3) . .
C15 Ag1 P1 C48 -20.2(5) . .
C1 Ag1 P1 C48 -160.2(4) . .
Cu1 Ag1 P1 C48 -129.6(3) . .
Ag4 Ag1 P1 C48 90.9(4) . .
C8 Ag2 P2 C60 159.0(4) . .
C1 Ag2 P2 C60 -89.9(4) . .
Cu1 Ag2 P2 C60 -135.5(3) . .
Ag4' Ag2 P2 C60 -19.7(3) 2_676 .
C29 Ag2 P2 C60 38.3(4) . .
Ag5 Ag2 P2 C60 49.9(3) . .
Ag4 Ag2 P2 C60 -4.5(3) 2_676 .
C8 Ag2 P2 C54 -81.1(4) . .
C1 Ag2 P2 C54 29.9(4) . .
Cu1 Ag2 P2 C54 -15.7(4) . .
Ag4' Ag2 P2 C54 100.1(4) 2_676 .
C29 Ag2 P2 C54 158.1(4) . .
Ag5 Ag2 P2 C54 169.7(3) . .
Ag4 Ag2 P2 C54 115.3(4) 2_676 .
C8 Ag2 P2 C66 38.1(4) . .
C1 Ag2 P2 C66 149.1(4) . .
Cu1 Ag2 P2 C66 103.6(3) . .
Ag4' Ag2 P2 C66 -140.7(4) 2_676 .
C29 Ag2 P2 C66 -82.7(4) . .
Ag5 Ag2 P2 C66 -71.1(4) . .
Ag4 Ag2 P2 C66 -125.4(3) 2_676 .
C8 Ag3 P3 C72 169.3(4) . .
C15 Ag3 P3 C72 66.1(4) . .
C22 Ag3 P3 C72 -59.3(4) . .
C23 Ag3 P3 C72 -56.5(4) . .
Cu1 Ag3 P3 C72 117.6(3) . .
C8 Ag3 P3 C78 52.6(4) . .
C15 Ag3 P3 C78 -50.5(4) . .
C22 Ag3 P3 C78 -175.9(4) . .
C23 Ag3 P3 C78 -173.2(4) . .
Cu1 Ag3 P3 C78 0.9(3) . .
C8 Ag3 P3 C84 -64.4(4) . .
C15 Ag3 P3 C84 -167.5(4) . .
C22 Ag3 P3 C84 67.0(4) . .
C23 Ag3 P3 C84 69.8(4) . .
Cu1 Ag3 P3 C84 -116.1(3) . .
C8 Cu1 C1 C2 -59(3) . .
C15 Cu1 C1 C2 106(3) . .
Ag2 Cu1 C1 C2 -79(3) . .
Ag1 Cu1 C1 C2 109(3) . .
Ag3 Cu1 C1 C2 -145(2) . .
Ag4 Cu1 C1 C2 173(3) . .
C8 Cu1 C1 Ag1 -168.4(3) . .
C15 Cu1 C1 Ag1 -2.7(4) . .
Ag2 Cu1 C1 Ag1 171.4(3) . .
Ag3 Cu1 C1 Ag1 106.0(19) . .
Ag4 Cu1 C1 Ag1 63.76(16) . .
C8 Cu1 C1 Ag2 20.1(4) . .
C15 Cu1 C1 Ag2 -174.1(3) . .
Ag1 Cu1 C1 Ag2 -171.4(3) . .
Ag3 Cu1 C1 Ag2 -65.5(19) . .
Ag4 Cu1 C1 Ag2 -107.68(12) . .
C15 Ag1 C1 C2 -164.5(7) . .
P1 Ag1 C1 C2 -4.9(7) . .
Cu1 Ag1 C1 C2 -166.5(8) . .
Ag4 Ag1 C1 C2 141.0(6) . .
C15 Ag1 C1 Cu1 2.0(3) . .
P1 Ag1 C1 Cu1 161.61(14) . .
Ag4 Ag1 C1 Cu1 -52.43(19) . .
C15 Ag1 C1 Ag2 15.8(7) . .
P1 Ag1 C1 Ag2 175.4(5) . .
Cu1 Ag1 C1 Ag2 13.8(4) . .
Ag4 Ag1 C1 Ag2 -38.6(6) . .
C8 Ag2 C1 C2 151.7(6) . .
P2 Ag2 C1 C2 19.8(7) . .
Cu1 Ag2 C1 C2 166.5(8) . .
Ag4' Ag2 C1 C2 -82.0(6) 2_676 .
C29 Ag2 C1 C2 -100.7(6) . .
Ag5 Ag2 C1 C2 -137.5(6) . .
Ag4 Ag2 C1 C2 -80.9(6) 2_676 .
C8 Ag2 C1 Cu1 -14.8(3) . .
P2 Ag2 C1 Cu1 -146.71(15) . .
Ag4' Ag2 C1 Cu1 111.6(3) 2_676 .
C29 Ag2 C1 Cu1 92.8(3) . .
Ag5 Ag2 C1 Cu1 56.1(2) . .
Ag4 Ag2 C1 Cu1 112.6(2) 2_676 .
C8 Ag2 C1 Ag1 -28.7(6) . .
P2 Ag2 C1 Ag1 -160.6(5) . .
Cu1 Ag2 C1 Ag1 -13.9(4) . .
Ag4' Ag2 C1 Ag1 97.7(6) 2_676 .
C29 Ag2 C1 Ag1 78.9(7) . .
Ag5 Ag2 C1 Ag1 42.2(6) . .
Ag4 Ag2 C1 Ag1 98.7(6) 2_676 .
Cu1 C1 C2 C3 -59(50) . .
Ag1 C1 C2 C3 46(49) . .
Ag2 C1 C2 C3 -134(49) . .
C1 C2 C3 C4 8(59) . .
C2 C3 C4 C5 99(50) . .
C3 C4 C5 C7 39(49) . .
C3 C4 C5 C6 169(100) . .
C1 Cu1 C8 C9 107(4) . .
C15 Cu1 C8 C9 -59(4) . .
Ag2 Cu1 C8 C9 128(4) . .
Ag1 Cu1 C8 C9 11(5) . .
Ag3 Cu1 C8 C9 -81(4) . .
Ag4 Cu1 C8 C9 -133(4) . .
C1 Cu1 C8 Ag2 -21.0(4) . .
C15 Cu1 C8 Ag2 173.0(3) . .
Ag1 Cu1 C8 Ag2 -116.6(12) . .
Ag3 Cu1 C8 Ag2 150.8(3) . .
Ag4 Cu1 C8 Ag2 98.77(18) . .
C1 Cu1 C8 Ag3 -171.9(3) . .
C15 Cu1 C8 Ag3 22.2(4) . .
Ag2 Cu1 C8 Ag3 -150.8(3) . .
Ag1 Cu1 C8 Ag3 92.5(13) . .
Ag4 Cu1 C8 Ag3 -52.1(2) . .
P2 Ag2 C8 C9 -33.6(8) . .
C1 Ag2 C8 C9 -156.6(7) . .
Cu1 Ag2 C8 C9 -171.0(8) . .
Ag4' Ag2 C8 C9 145.0(6) 2_676 .
C29 Ag2 C8 C9 85.5(7) . .
Ag5 Ag2 C8 C9 109.5(7) . .
Ag4 Ag2 C8 C9 126.3(6) 2_676 .
P2 Ag2 C8 Cu1 137.34(15) . .
C1 Ag2 C8 Cu1 14.3(3) . .
Ag4' Ag2 C8 Cu1 -44.0(4) 2_676 .
C29 Ag2 C8 Cu1 -103.6(3) . .
Ag5 Ag2 C8 Cu1 -79.5(2) . .
Ag4 Ag2 C8 Cu1 -62.7(3) 2_676 .
P2 Ag2 C8 Ag3 -179.3(4) . .
C1 Ag2 C8 Ag3 57.7(5) . .
Cu1 Ag2 C8 Ag3 43.4(4) . .
Ag4' Ag2 C8 Ag3 -0.6(7) 2_676 .
C29 Ag2 C8 Ag3 -60.2(6) . .
Ag5 Ag2 C8 Ag3 -36.1(5) . .
Ag4 Ag2 C8 Ag3 -19.3(6) 2_676 .
P3 Ag3 C8 C9 34.8(7) . .
C15 Ag3 C8 C9 153.6(7) . .
C22 Ag3 C8 C9 -113.2(7) . .
C23 Ag3 C8 C9 -95.2(7) . .
Cu1 Ag3 C8 C9 169.1(8) . .
P3 Ag3 C8 Cu1 -134.37(16) . .
C15 Ag3 C8 Cu1 -15.6(3) . .
C22 Ag3 C8 Cu1 77.7(3) . .
C23 Ag3 C8 Cu1 95.7(3) . .
P3 Ag3 C8 Ag2 -177.9(4) . .
C15 Ag3 C8 Ag2 -59.1(5) . .
C22 Ag3 C8 Ag2 34.1(6) . .
C23 Ag3 C8 Ag2 52.1(6) . .
Cu1 Ag3 C8 Ag2 -43.6(4) . .
Cu1 C8 C9 C10 31(13) . .
Ag2 C8 C9 C10 156(10) . .
Ag3 C8 C9 C10 -48(10) . .
C8 C9 C10 C11 -28(25) . .
C9 C10 C11 C12 73(32) . .
C10 C11 C12 C13 172(22) . .
C10 C11 C12 C14 -62(23) . .
C1 Cu1 C15 C16 -82(2) . .
C8 Cu1 C15 C16 84(2) . .
Ag2 Cu1 C15 C16 153.8(15) . .
Ag1 Cu1 C15 C16 -84(2) . .
Ag3 Cu1 C15 C16 106(2) . .
Ag4 Cu1 C15 C16 -169(2) . .
C1 Cu1 C15 Ag1 2.8(4) . .
C8 Cu1 C15 Ag1 168.5(3) . .
Ag2 Cu1 C15 Ag1 -122(2) . .
Ag3 Cu1 C15 Ag1 -169.6(3) . .
Ag4 Cu1 C15 Ag1 -84.10(19) . .
C1 Cu1 C15 Ag3 172.4(3) . .
C8 Cu1 C15 Ag3 -21.9(4) . .
Ag2 Cu1 C15 Ag3 48(2) . .
Ag1 Cu1 C15 Ag3 169.6(3) . .
Ag4 Cu1 C15 Ag3 85.47(16) . .
P1 Ag1 C15 C16 13.1(9) . .
C1 Ag1 C15 C16 157.2(7) . .
Cu1 Ag1 C15 C16 159.2(8) . .
Ag4 Ag1 C15 C16 -125.4(7) . .
P1 Ag1 C15 Cu1 -146.1(2) . .
C1 Ag1 C15 Cu1 -1.9(3) . .
Ag4 Ag1 C15 Cu1 75.4(2) . .
P1 Ag1 C15 Ag3 -163.6(4) . .
C1 Ag1 C15 Ag3 -19.4(7) . .
Cu1 Ag1 C15 Ag3 -17.5(5) . .
Ag4 Ag1 C15 Ag3 57.9(6) . .
P3 Ag3 C15 C16 -23.9(8) . .
C8 Ag3 C15 C16 -143.2(7) . .
C22 Ag3 C15 C16 121.0(7) . .
C23 Ag3 C15 C16 98.2(7) . .
Cu1 Ag3 C15 C16 -158.7(8) . .
P3 Ag3 C15 Cu1 134.87(16) . .
C8 Ag3 C15 Cu1 15.5(3) . .
C22 Ag3 C15 Cu1 -80.2(3) . .
C23 Ag3 C15 Cu1 -103.1(3) . .
P3 Ag3 C15 Ag1 152.6(6) . .
C8 Ag3 C15 Ag1 33.3(7) . .
C22 Ag3 C15 Ag1 -62.5(7) . .
C23 Ag3 C15 Ag1 -85.3(7) . .
Cu1 Ag3 C15 Ag1 17.8(5) . .
Cu1 C15 C16 C17 -17(19) . .
Ag1 C15 C16 C17 -96(18) . .
Ag3 C15 C16 C17 82(18) . .
C15 C16 C17 C18 25(30) . .
C16 C17 C18 C19 -26(26) . .
C17 C18 C19 C21 27(13) . .
C17 C18 C19 C20 -100(13) . .
Ag4 Ag4' C22 C23 80.2(13) . .
Ag5 Ag4' C22 C23 -157.3(13) . .
C29 Ag4' C22 C23 69.6(15) 2_676 .
Ag2 Ag4' C22 C23 -45.3(16) 2_676 .
Ag5 Ag4' C22 C23 155.3(10) 2_676 .
Ag4 Ag4' C22 Ag5 -122.5(4) . .
C29 Ag4' C22 Ag5 -133.2(6) 2_676 .
Ag2 Ag4' C22 Ag5 112.0(6) 2_676 .
Ag5 Ag4' C22 Ag5 -47.4(8) 2_676 .
Ag5 Ag4' C22 Ag4 122.5(4) . .
C29 Ag4' C22 Ag4 -10.6(5) 2_676 .
Ag2 Ag4' C22 Ag4 -125.5(7) 2_676 .
Ag5 Ag4' C22 Ag4 75.2(8) 2_676 .
Ag4 Ag4' C22 Ag3 -28.5(5) . .
Ag5 Ag4' C22 Ag3 94.0(4) . .
C29 Ag4' C22 Ag3 -39.2(8) 2_676 .
Ag2 Ag4' C22 Ag3 -154.0(5) 2_676 .
Ag5 Ag4' C22 Ag3 46.6(10) 2_676 .
C29 Ag5 C22 C23 -22(4) . .
Ag4' Ag5 C22 C23 156.0(14) . .
Ag4 Ag5 C22 C23 177.5(14) . .
Ag4' Ag5 C22 C23 -175.0(11) 2_676 .
Ag4 Ag5 C22 C23 165.1(10) 2_676 .
Ag2 Ag5 C22 C23 -110.1(12) . .
C29 Ag5 C22 Ag4' -178(3) . .
Ag4 Ag5 C22 Ag4' 21.5(2) . .
Ag4' Ag5 C22 Ag4' 29.0(5) 2_676 .
Ag4 Ag5 C22 Ag4' 9.1(5) 2_676 .
Ag2 Ag5 C22 Ag4' 93.9(3) . .
C29 Ag5 C22 Ag4 160(3) . .
Ag4' Ag5 C22 Ag4 -21.5(2) . .
Ag4' Ag5 C22 Ag4 7.5(4) 2_676 .
Ag4 Ag5 C22 Ag4 -12.4(5) 2_676 .
Ag2 Ag5 C22 Ag4 72.4(3) . .
C29 Ag5 C22 Ag3 70(3) . .
Ag4' Ag5 C22 Ag3 -111.6(4) . .
Ag4 Ag5 C22 Ag3 -90.1(3) . .
Ag4' Ag5 C22 Ag3 -82.6(4) 2_676 .
Ag4 Ag5 C22 Ag3 -102.5(4) 2_676 .
Ag2 Ag5 C22 Ag3 -17.7(4) . .
Ag4' Ag4 C22 C23 -126.3(10) . .
C29 Ag4 C22 C23 -91.3(17) 2_676 .
Ag5 Ag4 C22 C23 -178.1(11) . .
Cu1 Ag4 C22 C23 115.3(9) . .
Ag5 Ag4 C22 C23 -167.6(8) 2_676 .
Ag2 Ag4 C22 C23 -99.5(9) 2_676 .
Ag1 Ag4 C22 C23 97.2(9) . .
C29 Ag4 C22 Ag4' 35.1(15) 2_676 .
Ag5 Ag4 C22 Ag4' -51.7(3) . .
Cu1 Ag4 C22 Ag4' -118.4(3) . .
Ag5 Ag4 C22 Ag4' -41.2(4) 2_676 .
Ag2 Ag4 C22 Ag4' 26.9(3) 2_676 .
Ag1 Ag4 C22 Ag4' -136.5(4) . .
Ag4' Ag4 C22 Ag5 51.7(3) . .
C29 Ag4 C22 Ag5 86.8(15) 2_676 .
Cu1 Ag4 C22 Ag5 -66.7(2) . .
Ag5 Ag4 C22 Ag5 10.5(4) 2_676 .
Ag2 Ag4 C22 Ag5 78.6(2) 2_676 .
Ag1 Ag4 C22 Ag5 -84.7(3) . .
Ag4' Ag4 C22 Ag3 154.2(4) . .
C29 Ag4 C22 Ag3 -170.7(13) 2_676 .
Ag5 Ag4 C22 Ag3 102.5(3) . .
Cu1 Ag4 C22 Ag3 35.82(19) . .
Ag5 Ag4 C22 Ag3 113.0(2) 2_676 .
Ag2 Ag4 C22 Ag3 -178.92(13) 2_676 .
Ag1 Ag4 C22 Ag3 17.8(4) . .
P3 Ag3 C22 C23 5.7(8) . .
C8 Ag3 C22 C23 143.3(6) . .
C15 Ag3 C22 C23 -127.0(6) . .
Cu1 Ag3 C22 C23 -172.2(6) . .
P3 Ag3 C22 Ag4' 150.4(3) . .
C8 Ag3 C22 Ag4' -72.0(4) . .
C15 Ag3 C22 Ag4' 17.7(4) . .
C23 Ag3 C22 Ag4' 144.7(9) . .
Cu1 Ag3 C22 Ag4' -27.6(4) . .
P3 Ag3 C22 Ag5 -138.9(2) . .
C8 Ag3 C22 Ag5 -1.3(4) . .
C15 Ag3 C22 Ag5 88.3(4) . .
C23 Ag3 C22 Ag5 -144.7(8) . .
Cu1 Ag3 C22 Ag5 43.1(3) . .
P3 Ag3 C22 Ag4 138.50(18) . .
C8 Ag3 C22 Ag4 -83.9(3) . .
C15 Ag3 C22 Ag4 5.8(3) . .
C23 Ag3 C22 Ag4 132.8(7) . .
Cu1 Ag3 C22 Ag4 -39.5(2) . .
Ag4' C22 C23 C24 43(12) . .
Ag5 C22 C23 C24 -99(12) . .
Ag4 C22 C23 C24 78(12) . .
Ag3 C22 C23 C24 162(12) . .
Ag4' C22 C23 Ag3 -119.3(12) . .
Ag5 C22 C23 Ag3 99.2(12) . .
Ag4 C22 C23 Ag3 -84.1(8) . .
P3 Ag3 C23 C22 -175.8(6) . .
C8 Ag3 C23 C22 -41.9(7) . .
C15 Ag3 C23 C22 57.5(6) . .
Cu1 Ag3 C23 C22 8.4(6) . .
P3 Ag3 C23 C24 5.8(7) . .
C8 Ag3 C23 C24 139.7(6) . .
C15 Ag3 C23 C24 -120.9(6) . .
C22 Ag3 C23 C24 -178.4(10) . .
Cu1 Ag3 C23 C24 -170.0(6) . .
C22 C23 C24 C25 -126(38) . .
Ag3 C23 C24 C25 35(40) . .
C23 C24 C25 C26 94(48) . .
C24 C25 C26 C27 -163(26) . .
C24 C25 C26 C28 -37(27) . .
C22 Ag5 C29 C30 30(4) . .
Ag4' Ag5 C29 C30 -147.9(14) . .
Ag4 Ag5 C29 C30 -171.9(13) . .
Ag4' Ag5 C29 C30 -174.7(17) 2_676 .
Ag4 Ag5 C29 C30 -156.1(17) 2_676 .
Ag2 Ag5 C29 C30 122.4(16) . .
C22 Ag5 C29 Ag4 -173(3) . 2_676
Ag4' Ag5 C29 Ag4 8.3(6) . 2_676
Ag4 Ag5 C29 Ag4 -15.7(5) . 2_676
Ag4' Ag5 C29 Ag4 -18.57(19) 2_676 2_676
Ag2 Ag5 C29 Ag4 -81.4(3) . 2_676
C22 Ag5 C29 Ag4' -155(3) . 2_676
Ag4' Ag5 C29 Ag4' 26.8(6) . 2_676
Ag4 Ag5 C29 Ag4' 2.8(5) . 2_676
Ag4 Ag5 C29 Ag4' 18.57(19) 2_676 2_676
Ag2 Ag5 C29 Ag4' -62.9(2) . 2_676
C22 Ag5 C29 Ag2 -92(3) . .
Ag4' Ag5 C29 Ag2 89.7(4) . .
Ag4 Ag5 C29 Ag2 65.7(4) . .
Ag4' Ag5 C29 Ag2 62.9(2) 2_676 .
Ag4 Ag5 C29 Ag2 81.4(3) 2_676 .
C8 Ag2 C29 C30 -114.2(9) . .
P2 Ag2 C29 C30 20.4(9) . .
C1 Ag2 C29 C30 148.1(8) . .
Cu1 Ag2 C29 C30 -163.3(8) . .
Ag4' Ag2 C29 C30 127.7(9) 2_676 .
Ag5 Ag2 C29 C30 -149.3(10) . .
Ag4 Ag2 C29 C30 117.9(9) 2_676 .
C8 Ag2 C29 Ag4 127.8(3) . 2_676
P2 Ag2 C29 Ag4 -97.6(2) . 2_676
C1 Ag2 C29 Ag4 30.1(4) . 2_676
Cu1 Ag2 C29 Ag4 78.8(2) . 2_676
Ag4' Ag2 C29 Ag4 9.77(16) 2_676 2_676
Ag5 Ag2 C29 Ag4 92.8(3) . 2_676
C8 Ag2 C29 Ag5 35.0(3) . .
P2 Ag2 C29 Ag5 169.62(19) . .
C1 Ag2 C29 Ag5 -62.7(3) . .
Cu1 Ag2 C29 Ag5 -14.0(3) . .
Ag4' Ag2 C29 Ag5 -83.0(3) 2_676 .
Ag4 Ag2 C29 Ag5 -92.8(3) 2_676 .
C8 Ag2 C29 Ag4' 118.1(3) . 2_676
P2 Ag2 C29 Ag4' -107.35(19) . 2_676
C1 Ag2 C29 Ag4' 20.4(3) . 2_676
Cu1 Ag2 C29 Ag4' 69.0(2) . 2_676
Ag5 Ag2 C29 Ag4' 83.0(3) . 2_676
Ag4 Ag2 C29 Ag4' -9.77(16) 2_676 2_676
Ag4 C29 C30 C31 -22(40) 2_676 .
Ag5 C29 C30 C31 131(39) . .
Ag4' C29 C30 C31 -42(40) 2_676 .
Ag2 C29 C30 C31 -116(39) . .
C29 C30 C31 C32 13(44) . .
C30 C31 C32 C33 -171(40) . .
C31 C32 C33 C34 -59(46) . .
C31 C32 C33 C35 177(100) . .
C42 P1 C36 C41 -130.5(11) . .
C48 P1 C36 C41 -17.6(12) . .
Ag1 P1 C36 C41 108.0(10) . .
C42 P1 C36 C37 55.4(9) . .
C48 P1 C36 C37 168.4(8) . .
Ag1 P1 C36 C37 -66.1(9) . .
C41 C36 C37 C38 -2.3(19) . .
P1 C36 C37 C38 172.1(11) . .
C36 C37 C38 C39 7(2) . .
C37 C38 C39 C40 -10(3) . .
C38 C39 C40 C41 9(3) . .
C37 C36 C41 C40 1(2) . .
P1 C36 C41 C40 -173.2(13) . .
C39 C40 C41 C36 -4(3) . .
C36 P1 C42 C47 -143.8(7) . .
C48 P1 C42 C47 104.9(8) . .
Ag1 P1 C42 C47 -24.4(8) . .
C36 P1 C42 C43 35.4(9) . .
C48 P1 C42 C43 -75.9(8) . .
Ag1 P1 C42 C43 154.8(7) . .
C47 C42 C43 C44 0.7(15) . .
P1 C42 C43 C44 -178.6(9) . .
C42 C43 C44 C45 0.4(17) . .
C43 C44 C45 C46 -0.8(18) . .
C44 C45 C46 C47 0.0(18) . .
C43 C42 C47 C46 -1.5(14) . .
P1 C42 C47 C46 177.8(8) . .
C45 C46 C47 C42 1.2(16) . .
C42 P1 C48 C53 50.0(10) . .
C36 P1 C48 C53 -61.4(10) . .
Ag1 P1 C48 C53 177.3(8) . .
C42 P1 C48 C49 -131.6(8) . .
C36 P1 C48 C49 117.0(8) . .
Ag1 P1 C48 C49 -4.2(9) . .
C53 C48 C49 C50 -1.0(16) . .
P1 C48 C49 C50 -179.5(9) . .
C48 C49 C50 C51 2.2(18) . .
C49 C50 C51 C52 -4(2) . .
C50 C51 C52 C53 5(2) . .
C49 C48 C53 C52 1.6(17) . .
P1 C48 C53 C52 -179.9(9) . .
C51 C52 C53 C48 -3.5(19) . .
C60 P2 C54 C55 151.9(8) . .
C66 P2 C54 C55 -96.2(9) . .
Ag2 P2 C54 C55 27.7(9) . .
C60 P2 C54 C59 -25.3(10) . .
C66 P2 C54 C59 86.7(9) . .
Ag2 P2 C54 C59 -149.5(8) . .
C59 C54 C55 C56 -2.4(17) . .
P2 C54 C55 C56 -179.6(9) . .
C54 C55 C56 C57 0.7(19) . .
C55 C56 C57 C58 0(2) . .
C56 C57 C58 C59 0(2) . .
C55 C54 C59 C58 2.8(18) . .
P2 C54 C59 C58 180.0(11) . .
C57 C58 C59 C54 -2(2) . .
C54 P2 C60 C61 -78.4(8) . .
C66 P2 C60 C61 171.9(7) . .
Ag2 P2 C60 C61 47.7(8) . .
C54 P2 C60 C65 100.8(10) . .
C66 P2 C60 C65 -8.9(11) . .
Ag2 P2 C60 C65 -133.1(9) . .
C65 C60 C61 C62 3.0(15) . .
P2 C60 C61 C62 -177.7(8) . .
C60 C61 C62 C63 -2.7(18) . .
C61 C62 C63 C64 -2(2) . .
C62 C63 C64 C65 6(3) . .
C63 C64 C65 C60 -5(3) . .
C61 C60 C65 C64 0.8(19) . .
P2 C60 C65 C64 -178.4(12) . .
C60 P2 C66 C71 -90.6(9) . .
C54 P2 C66 C71 159.3(9) . .
Ag2 P2 C66 C71 33.5(9) . .
C60 P2 C66 C67 92.4(9) . .
C54 P2 C66 C67 -17.7(10) . .
Ag2 P2 C66 C67 -143.5(8) . .
C71 C66 C67 C68 -1.0(17) . .
P2 C66 C67 C68 175.9(8) . .
C66 C67 C68 C69 2.7(18) . .
C67 C68 C69 C70 -1.4(19) . .
C68 C69 C70 C71 -2(2) . .
C67 C66 C71 C70 -1.8(19) . .
P2 C66 C71 C70 -178.9(11) . .
C69 C70 C71 C66 3(2) . .
C78 P3 C72 C73 101.9(8) . .
C84 P3 C72 C73 -147.5(7) . .
Ag3 P3 C72 C73 -17.4(8) . .
C78 P3 C72 C77 -74.6(8) . .
C84 P3 C72 C77 36.0(9) . .
Ag3 P3 C72 C77 166.1(7) . .
C77 C72 C73 C74 3.3(15) . .
P3 C72 C73 C74 -173.3(8) . .
C72 C73 C74 C75 -0.9(17) . .
C73 C74 C75 C76 -2.3(19) . .
C74 C75 C76 C77 3.2(19) . .
C75 C76 C77 C72 -0.7(16) . .
C73 C72 C77 C76 -2.4(14) . .
P3 C72 C77 C76 174.0(8) . .
C72 P3 C78 C79 156.9(8) . .
C84 P3 C78 C79 44.7(8) . .
Ag3 P3 C78 C79 -78.4(8) . .
C72 P3 C78 C83 -30.4(8) . .
C84 P3 C78 C83 -142.6(7) . .
Ag3 P3 C78 C83 94.3(7) . .
C83 C78 C79 C80 -0.1(14) . .
P3 C78 C79 C80 172.7(8) . .
C78 C79 C80 C81 -1.6(15) . .
C79 C80 C81 C82 2.0(16) . .
C80 C81 C82 C83 -0.7(16) . .
C81 C82 C83 C78 -1.0(15) . .
C79 C78 C83 C82 1.4(14) . .
P3 C78 C83 C82 -171.5(8) . .
C72 P3 C84 C85 -71.4(9) . .
C78 P3 C84 C85 38.4(9) . .
Ag3 P3 C84 C85 157.4(7) . .
C72 P3 C84 C89 109.5(7) . .
C78 P3 C84 C89 -140.8(7) . .
Ag3 P3 C84 C89 -21.8(8) . .
C89 C84 C85 C86 -1.1(16) . .
P3 C84 C85 C86 179.7(10) . .
C84 C85 C86 C87 2(2) . .
C85 C86 C87 C88 -1(2) . .
C86 C87 C88 C89 -0.9(19) . .
C87 C88 C89 C84 1.8(17) . .
C85 C84 C89 C88 -0.8(14) . .
P3 C84 C89 C88 178.5(8) . .
